data_7108883
loop_
_publ_author_name
'Ping Ju'
'Long Jiang'
'Tong-Bu Lu'

_publ_section_title
;
 An unprecedented dynamic porous metal-organic framework assembled from
 fivefold interlocked closed nanotubes with selective gas adsorption
 behaviors
;
_journal_issue 18
_journal_name_full 'Chemical communications (Cambridge, England)'
_journal_page_first 1820
_journal_page_last 1822
_journal_paper_doi 10.1039/c3cc38519a
_journal_volume 49
_journal_year 2013
_chemical_formula_sum 'C87 H153 N17 Ni3 O27'
_chemical_formula_weight 2045.39
_chemical_name_systematic
;
?
;
_space_group_IT_number 120
_symmetry_cell_setting tetragonal
_symmetry_space_group_name_Hall 'I -4 -2c'
_symmetry_space_group_name_H-M 'I -4 c 2'
_atom_sites_solution_hydrogens geom
_atom_sites_solution_primary direct
_atom_sites_solution_secondary difmap
_audit_creation_date 2012-11-24
_audit_creation_method
;
CrysAlisPro, Oxford Diffraction Ltd.,
Version 1.171.35.15 (release 03-08-2011 CrysAlis171 .NET)
(compiled Aug 3 2011,13:03:54)
;
_cell_angle_alpha 90.00
_cell_angle_beta 90.00
_cell_angle_gamma 90.00
_cell_formula_units_Z 8
_cell_length_a 30.233(2)
_cell_length_b 30.233(2)
_cell_length_c 22.671(3)
_cell_measurement_reflns_used 2364
_cell_measurement_temperature 150(2)
_cell_measurement_theta_max 64.6608
_cell_measurement_theta_min 2.9208
_cell_volume 20722(3)
_computing_cell_refinement
;
CrysAlisPro, Agilent Technologies,
Version 1.171.35.15 (release 03-08-2011 CrysAlis171 .NET)
(compiled Aug 3 2011,13:03:54)
;
_computing_data_collection
;
CrysAlisPro, Agilent Technologies,
Version 1.171.35.15 (release 03-08-2011 CrysAlis171 .NET)
(compiled Aug 3 2011,13:03:54)
;
_computing_data_reduction
;
CrysAlisPro, Agilent Technologies,
Version 1.171.35.15 (release 03-08-2011 CrysAlis171 .NET)
(compiled Aug 3 2011,13:03:54)
;
_computing_molecular_graphics 'Bruker SHELXTL'
_computing_publication_material 'Bruker SHELXTL'
_computing_structure_refinement 'SHELXL-97 (Sheldrick, 1997)'
_computing_structure_solution 'SHELXS-97 (Sheldrick, 1990)'
_diffrn_ambient_temperature 150(2)
_diffrn_detector_area_resol_mean 10.5058
_diffrn_measured_fraction_theta_full 0.983
_diffrn_measured_fraction_theta_max 0.983
_diffrn_measurement_device_type 'Xcalibur, Atlas, Gemini ultra'
_diffrn_measurement_method '\w scans'
_diffrn_radiation_monochromator mirror
_diffrn_radiation_source 'Enhance Ultra (Cu) X-ray Source'
_diffrn_radiation_type CuK\a
_diffrn_radiation_wavelength 1.5418
_diffrn_reflns_av_R_equivalents 0.0559
_diffrn_reflns_av_sigmaI/netI 0.0441
_diffrn_reflns_limit_h_max 34
_diffrn_reflns_limit_h_min -30
_diffrn_reflns_limit_k_max 29
_diffrn_reflns_limit_k_min -13
_diffrn_reflns_limit_l_max 25
_diffrn_reflns_limit_l_min -20
_diffrn_reflns_number 15419
_diffrn_reflns_theta_full 63.00
_diffrn_reflns_theta_max 63.00
_diffrn_reflns_theta_min 3.81
_exptl_absorpt_coefficient_mu 1.288
_exptl_absorpt_correction_T_max 0.6760
_exptl_absorpt_correction_T_min 0.6139
_exptl_absorpt_correction_type multi-scan
_exptl_absorpt_process_details
;
CrysAlisPro, Agilent Technologies,
Version 1.171.35.15 (release 03-08-2011 CrysAlis171 .NET)
(compiled Aug 3 2011,13:03:54)
Empirical absorption correction using spherical harmonics,
implemented in SCALE3 ABSPACK scaling algorithm.
;
_exptl_crystal_colour pink
_exptl_crystal_density_diffrn 1.311
_exptl_crystal_density_method 'not measured'
_exptl_crystal_description block
_exptl_crystal_F_000 8752
_exptl_crystal_size_max 0.42
_exptl_crystal_size_mid 0.36
_exptl_crystal_size_min 0.33
_platon_squeeze_details
;
The diffraction of 1 was very weak due to the presence of
highly disordered pendent arm of azamacrocyclic ligand
and lattice water molecules,
and the attempt to locate the highly disordered pendent arms
and water molecules was unsuccessful.
Therefore, the SQUEEZE routine of PLATON was applied to
remove the diffraction contributed from the disordered section
(twelve disordered water molecules
and one and a half disordered 2-aminobutan-1-ol groups
of azamacrocyclic ligand per asymmetric unit).
The final formula was calculated from the TGA combined
with elemental analysis data.
;
_refine_diff_density_max 0.507
_refine_diff_density_min -0.439
_refine_diff_density_rms 0.052
_refine_ls_abs_structure_details 'Flack H D (1983), Acta Cryst. A39, 876-881'
_refine_ls_abs_structure_Flack 0.40(11)
_refine_ls_extinction_coef 0.0000069(8)
_refine_ls_extinction_expression Fc^*^=kFc[1+0.001xFc^2^\l^3^/sin(2\q)]^-1/4^
_refine_ls_extinction_method SHELXL
_refine_ls_goodness_of_fit_ref 1.077
_refine_ls_hydrogen_treatment mixed
_refine_ls_matrix_type full
_refine_ls_number_parameters 847
_refine_ls_number_reflns 7405
_refine_ls_number_restraints 116
_refine_ls_restrained_S_all 1.074
_refine_ls_R_factor_all 0.1800
_refine_ls_R_factor_gt 0.1244
_refine_ls_shift/su_max 0.000
_refine_ls_shift/su_mean 0.000
_refine_ls_structure_factor_coef Fsqd
_refine_ls_weighting_details 'calc w=1/[\s^2^(Fo^2^)+(0.0058P)^2^+71.4156P] where P=(Fo^2^+2Fc^2^)/3'
_refine_ls_weighting_scheme calc
_refine_ls_wR_factor_gt 0.1931
_refine_ls_wR_factor_ref 0.2066
_reflns_number_gt 2827
_reflns_number_total 7405
_reflns_threshold_expression >2sigma(I)
_cod_data_source_file c3cc38519a.txt
_cod_data_source_block 1
_cod_depositor_comments
;
The following automatic conversions were performed:

'_symmetry_cell_setting' value 'Tetragonal' changed to 'tetragonal'
according to
/usr/data/users/saulius/automatic-downloads/retrospective/RSC/lib/dictionaries/cif_core.dic
dictionary named 'cif_core.dic' version 2.4.2 from 2011-04-26.

Automatic conversion script
Id: cif_fix_values 2281 2013-09-26 08:29:07Z andrius 
;
_cod_original_cell_volume 20722(4)
_cod_original_sg_symbol_H-M I-4c2
_cod_database_code 7108883

loop_
_symmetry_equiv_pos_as_xyz
'x, y, z'
'-x, -y, z'
'y, -x, -z'
'-y, x, -z'
'x, -y, z+1/2'
'-x, y, z+1/2'
'y, x, -z+1/2'
'-y, -x, -z+1/2'
'x+1/2, y+1/2, z+1/2'
'-x+1/2, -y+1/2, z+1/2'
'y+1/2, -x+1/2, -z+1/2'
'-y+1/2, x+1/2, -z+1/2'
'x+1/2, -y+1/2, z+1'
'-x+1/2, y+1/2, z+1'
'y+1/2, x+1/2, -z+1'
'-y+1/2, -x+1/2, -z+1'

loop_
_atom_site_label
_atom_site_type_symbol
_atom_site_fract_x
_atom_site_fract_y
_atom_site_fract_z
_atom_site_U_iso_or_equiv
_atom_site_adp_type
_atom_site_occupancy
_atom_site_symmetry_multiplicity
_atom_site_calc_flag
_atom_site_refinement_flags
_atom_site_disorder_assembly
_atom_site_disorder_group
O1 O 0.8114(6) 0.9263(5) 0.8030(11) 0.143(4) Uani 0.477(6) 1 d PDU A 1
O2 O 0.8485(7) 0.9340(5) 0.8874(11) 0.195(9) Uani 0.477(6) 1 d PDU A 1
C1 C 0.8273(7) 0.9112(4) 0.8524(10) 0.143(6) Uani 0.477(6) 1 d PDU A 1
C2 C 0.8171(7) 0.8620(3) 0.8603(10) 0.122(6) Uani 0.477(6) 1 d PGDU A 1
C3 C 0.8345(6) 0.8437(4) 0.9116(8) 0.123(6) Uani 0.477(6) 1 d PGDU A 1
H3A H 0.8482 0.8621 0.9401 0.147 Uiso 0.477(6) 1 calc PR A 1
C4 C 0.8318(5) 0.7983(4) 0.9210(6) 0.096(5) Uani 0.477(6) 1 d PGDU A 1
H4A H 0.8436 0.7858 0.9560 0.115 Uiso 0.477(6) 1 calc PR A 1
C5 C 0.8118(5) 0.7713(3) 0.8792(6) 0.108(5) Uani 0.477(6) 1 d PGDU A 1
C6 C 0.7944(5) 0.7897(4) 0.8279(6) 0.110(5) Uani 0.477(6) 1 d PGDU A 1
H6A H 0.7807 0.7712 0.7993 0.132 Uiso 0.477(6) 1 calc PR A 1
C7 C 0.7971(6) 0.8350(5) 0.8185(8) 0.112(6) Uani 0.477(6) 1 d PGDU A 1
H7A H 0.7852 0.8476 0.7835 0.135 Uiso 0.477(6) 1 calc PR A 1
N1 N 0.7742(6) 0.6988(8) 0.8722(14) 0.111(3) Uani 0.477(6) 1 d PDU A 1
C8 C 0.8149(6) 0.7222(4) 0.8856(8) 0.105(5) Uani 0.477(6) 1 d PDU A 1
H8A H 0.8385 0.7112 0.8591 0.126 Uiso 0.477(6) 1 calc PR A 1
H8B H 0.8237 0.7152 0.9266 0.126 Uiso 0.477(6) 1 calc PR A 1
O1' O 0.7922(6) 0.9249(4) 0.7995(9) 0.143(4) Uani 0.523(6) 1 d PDU A 2
O2' O 0.8186(6) 0.9358(4) 0.8903(9) 0.171(7) Uani 0.523(6) 1 d PDU A 2
C1' C 0.8104(5) 0.9114(4) 0.8483(9) 0.129(6) Uani 0.523(6) 1 d PDU A 2
C2' C 0.8037(5) 0.8638(3) 0.8618(8) 0.096(5) Uani 0.523(6) 1 d PGDU A 2
C3' C 0.8206(5) 0.8468(4) 0.9141(7) 0.108(5) Uani 0.523(6) 1 d PGDU A 2
H3'A H 0.8386 0.8648 0.9388 0.129 Uiso 0.523(6) 1 calc PR A 2
C4' C 0.8111(5) 0.8035(4) 0.9305(6) 0.113(5) Uani 0.523(6) 1 d PGDU A 2
H4'A H 0.8226 0.7919 0.9663 0.136 Uiso 0.523(6) 1 calc PR A 2
C5' C 0.7847(5) 0.7772(3) 0.8944(5) 0.113(5) Uani 0.523(6) 1 d PGDU A 2
C6' C 0.7679(4) 0.7942(4) 0.8421(5) 0.108(5) Uani 0.523(6) 1 d PGDU A 2
H6'A H 0.7499 0.7763 0.8175 0.130 Uiso 0.523(6) 1 calc PR A 2
C7' C 0.7774(5) 0.8375(4) 0.8258(6) 0.109(5) Uani 0.523(6) 1 d PGDU A 2
H7'A H 0.7659 0.8492 0.7900 0.17(8) Uiso 0.523(6) 1 calc PR A 2
N1' N 0.7741(6) 0.7030(7) 0.8682(13) 0.111(3) Uani 0.523(6) 1 d PDU A 2
C8' C 0.7666(6) 0.7335(4) 0.9162(7) 0.110(5) Uani 0.523(6) 1 d PDU A 2
H8'A H 0.7823 0.7238 0.9522 0.132 Uiso 0.523(6) 1 calc PR A 2
H8'B H 0.7346 0.7360 0.9251 0.132 Uiso 0.523(6) 1 calc PR A 2
O3 O 0.8652(4) 0.6323(3) 0.5942(4) 0.222(2) Uani 0.477(6) 1 d PDU A 1
O4 O 0.8658(8) 0.5630(4) 0.6279(7) 0.231(4) Uani 0.477(6) 1 d PDU A 1
C9 C 0.8562(6) 0.6022(4) 0.6332(5) 0.223(3) Uani 0.477(6) 1 d PDU A 1
C10 C 0.8444(6) 0.6171(7) 0.6924(6) 0.187(7) Uani 0.477(6) 1 d PGDU A 1
C11 C 0.8143(6) 0.6519(6) 0.6951(5) 0.183(7) Uani 0.477(6) 1 d PGDU A 1
H11A H 0.8056 0.6666 0.6600 0.219 Uiso 0.477(6) 1 calc PR A 1
C12 C 0.7972(6) 0.6651(5) 0.7492(5) 0.166(7) Uani 0.477(6) 1 d PGDU A 1
H12A H 0.7767 0.6889 0.7510 0.199 Uiso 0.477(6) 1 calc PR A 1
C13 C 0.8100(6) 0.6436(6) 0.8006(5) 0.166(7) Uani 0.477(6) 1 d PGDU A 1
C14 C 0.8400(7) 0.6088(6) 0.7979(7) 0.170(8) Uani 0.477(6) 1 d PGDU A 1
H14A H 0.8488 0.5941 0.8330 0.204 Uiso 0.477(6) 1 calc PR A 1
C15 C 0.8572(6) 0.5956(6) 0.7438(8) 0.181(8) Uani 0.477(6) 1 d PGDU A 1
H15A H 0.8777 0.5718 0.7420 0.217 Uiso 0.477(6) 1 calc PR A 1
C16 C 0.7832(9) 0.6526(7) 0.8559(7) 0.164(8) Uani 0.477(6) 1 d PDU A 1
H16A H 0.7544 0.6374 0.8515 0.196 Uiso 0.477(6) 1 calc PR A 1
H16B H 0.7987 0.6385 0.8894 0.196 Uiso 0.477(6) 1 calc PR A 1
O3' O 0.8652(4) 0.6323(3) 0.5942(4) 0.222(2) Uani 0.523(6) 1 d PDU A 2
O4' O 0.9024(6) 0.5862(7) 0.6531(6) 0.230(4) Uani 0.523(6) 1 d PDU A 2
C9' C 0.8749(6) 0.6157(6) 0.6455(4) 0.222(3) Uani 0.523(6) 1 d PDU A 2
C10' C 0.8610(6) 0.6227(5) 0.7073(5) 0.162(6) Uani 0.523(6) 1 d PGDU A 2
C11' C 0.8406(6) 0.6638(5) 0.7031(4) 0.171(7) Uani 0.523(6) 1 d PGDU A 2
H11B H 0.8368 0.6774 0.6656 0.205 Uiso 0.523(6) 1 calc PR A 2
C12' C 0.8256(5) 0.6850(4) 0.7537(4) 0.159(6) Uani 0.523(6) 1 d PGDU A 2
H12B H 0.8117 0.7131 0.7508 0.190 Uiso 0.523(6) 1 calc PR A 2
C13' C 0.8310(5) 0.6651(4) 0.8085(4) 0.137(6) Uani 0.523(6) 1 d PGDU A 2
C14' C 0.8514(5) 0.6240(4) 0.8127(5) 0.144(6) Uani 0.523(6) 1 d PGDU A 2
H14B H 0.8552 0.6105 0.8501 0.173 Uiso 0.523(6) 1 calc PR A 2
C15' C 0.8664(5) 0.6028(4) 0.7621(6) 0.152(6) Uani 0.523(6) 1 d PGDU A 2
H15B H 0.8803 0.5748 0.7649 0.182 Uiso 0.523(6) 1 calc PR A 2
C16' C 0.8205(7) 0.6902(6) 0.8639(6) 0.133(6) Uani 0.523(6) 1 d PDU A 2
H16C H 0.8282 0.6716 0.8983 0.160 Uiso 0.523(6) 1 calc PR A 2
H16D H 0.8391 0.7171 0.8654 0.160 Uiso 0.523(6) 1 calc PR A 2
O5 O 0.5436(4) 0.7138(6) 0.7915(7) 0.153(2) Uani 0.477(6) 1 d PDU A 1
O6 O 0.5342(4) 0.6909(6) 0.8843(7) 0.161(3) Uani 0.477(6) 1 d PDU A 1
C17 C 0.5582(4) 0.7015(6) 0.8429(7) 0.154(2) Uani 0.477(6) 1 d PDU A 1
C18 C 0.6047(3) 0.6902(5) 0.8618(7) 0.124(5) Uani 0.477(6) 1 d PGDU A 1
C19 C 0.6220(4) 0.6649(6) 0.9076(7) 0.127(6) Uani 0.477(6) 1 d PGDU A 1
H19A H 0.6031 0.6460 0.9297 0.153 Uiso 0.477(6) 1 calc PR A 1
C20 C 0.6667(4) 0.6674(5) 0.9211(6) 0.121(5) Uani 0.477(6) 1 d PGDU A 1
H20A H 0.6785 0.6502 0.9524 0.146 Uiso 0.477(6) 1 calc PR A 1
C21 C 0.6943(3) 0.6951(5) 0.8887(6) 0.122(5) Uani 0.477(6) 1 d PGDU A 1
C22 C 0.6770(4) 0.7203(5) 0.8429(6) 0.121(5) Uani 0.477(6) 1 d PGDU A 1
H22A H 0.6959 0.7393 0.8208 0.145 Uiso 0.477(6) 1 calc PR A 1
C23 C 0.6323(4) 0.7179(5) 0.8294(6) 0.111(5) Uani 0.477(6) 1 d PGDU A 1
H23A H 0.6205 0.7351 0.7981 0.133 Uiso 0.477(6) 1 calc PR A 1
C24 C 0.7383(4) 0.7083(6) 0.9129(7) 0.107(5) Uani 0.477(6) 1 d PDU A 1
H24A H 0.7381 0.7403 0.9218 0.128 Uiso 0.477(6) 1 calc PR A 1
H24D H 0.7436 0.6922 0.9503 0.128 Uiso 0.477(6) 1 calc PR A 1
O5' O 0.5503(4) 0.6874(5) 0.7850(6) 0.153(2) Uani 0.523(6) 1 d PDU A 2
O6' O 0.5395(4) 0.6594(6) 0.8749(6) 0.163(3) Uani 0.523(6) 1 d PDU A 2
C17' C 0.5603(4) 0.6832(5) 0.8406(6) 0.154(2) Uani 0.523(6) 1 d PDU A 2
C18' C 0.6104(3) 0.6804(6) 0.8536(8) 0.152(3) Uani 0.523(6) 1 d PGDU A 2
C19' C 0.6266(4) 0.6661(7) 0.9077(7) 0.151(3) Uani 0.523(6) 1 d PGDU A 2
H19B H 0.6068 0.6601 0.9392 0.181 Uiso 0.523(6) 1 calc PR A 2
C20' C 0.6719(4) 0.6605(6) 0.9158(6) 0.148(3) Uani 0.523(6) 1 d PGDU A 2
H20B H 0.6829 0.6507 0.9528 0.178 Uiso 0.523(6) 1 calc PR A 2
C21' C 0.7009(3) 0.6693(5) 0.8697(6) 0.148(3) Uani 0.523(6) 1 d PGDU A 2
C22' C 0.6847(4) 0.6836(5) 0.8156(6) 0.148(3) Uani 0.523(6) 1 d PGDU A 2
H22B H 0.7046 0.6896 0.7841 0.178 Uiso 0.523(6) 1 calc PR A 2
C23' C 0.6395(4) 0.6892(5) 0.8076(7) 0.150(3) Uani 0.523(6) 1 d PGDU A 2
H23B H 0.6284 0.6989 0.7706 0.180 Uiso 0.523(6) 1 calc PR A 2
C24' C 0.7489(4) 0.6623(7) 0.8783(9) 0.146(4) Uani 0.523(6) 1 d PDU A 2
H24B H 0.7543 0.6517 0.9190 0.176 Uiso 0.523(6) 1 calc PR A 2
H24C H 0.7594 0.6391 0.8507 0.176 Uiso 0.523(6) 1 calc PR A 2
Ni1 Ni 0.80334(9) 0.98619(6) 0.75502(14) 0.1932(10) Uani 0.477(6) 1 d PD A 1
C25 C 0.9033(8) 1.0015(13) 0.7716(15) 0.254(10) Uani 0.477(6) 1 d PDU A 1
H25A H 0.9168 1.0196 0.7399 0.305 Uiso 0.477(6) 1 calc PR A 1
H25B H 0.9263 0.9806 0.7855 0.305 Uiso 0.477(6) 1 calc PR A 1
C26 C 0.8715(8) 0.9628(13) 0.6860(13) 0.228(10) Uani 0.477(6) 1 d PDU A 1
H26A H 0.9008 0.9493 0.6783 0.273 Uiso 0.477(6) 1 calc PR A 1
H26B H 0.8682 0.9888 0.6598 0.273 Uiso 0.477(6) 1 calc PR A 1
C27 C 0.8354(10) 0.9298(10) 0.6736(16) 0.232(10) Uani 0.477(6) 1 d PDU A 1
H27A H 0.8381 0.9187 0.6327 0.278 Uiso 0.477(6) 1 calc PR A 1
H27B H 0.8381 0.9044 0.7008 0.278 Uiso 0.477(6) 1 calc PR A 1
C28 C 0.7534(10) 0.9262(9) 0.6835(17) 0.263(10) Uani 0.477(6) 1 d PDU A 1
H28A H 0.7533 0.9074 0.7193 0.316 Uiso 0.477(6) 1 calc PR A 1
H28B H 0.7518 0.9065 0.6486 0.316 Uiso 0.477(6) 1 calc PR A 1
C29 C 0.7133(8) 0.9560(12) 0.6843(13) 0.284(11) Uani 0.477(6) 1 d PDU A 1
H29A H 0.7189 0.9821 0.6589 0.341 Uiso 0.477(6) 1 calc PR A 1
H29B H 0.6876 0.9398 0.6679 0.341 Uiso 0.477(6) 1 calc PR A 1
C30 C 0.7027(8) 0.9712(13) 0.7458(17) 0.301(11) Uani 0.477(6) 1 d PDU A 1
H30A H 0.6747 0.9882 0.7456 0.361 Uiso 0.477(6) 1 calc PR A 1
H30B H 0.6987 0.9452 0.7718 0.361 Uiso 0.477(6) 1 calc PR A 1
C31 C 0.7323(10) 1.0024(17) 0.8321(15) 0.319(12) Uani 0.477(6) 1 d PDU A 1
H31A H 0.7327 0.9725 0.8499 0.383 Uiso 0.477(6) 1 calc PR A 1
H31B H 0.7032 1.0159 0.8406 0.383 Uiso 0.477(6) 1 calc PR A 1
C32 C 0.7679(11) 1.0299(15) 0.8599(14) 0.318(11) Uani 0.477(6) 1 d PDU A 1
H32A H 0.7598 1.0616 0.8571 0.382 Uiso 0.477(6) 1 calc PR A 1
H32B H 0.7706 1.0222 0.9021 0.382 Uiso 0.477(6) 1 calc PR A 1
C33 C 0.8549(9) 1.0247(15) 0.8560(11) 0.297(11) Uani 0.477(6) 1 d PDU A 1
H33A H 0.8546 1.0492 0.8850 0.357 Uiso 0.477(6) 1 calc PR A 1
H33B H 0.8594 0.9970 0.8786 0.357 Uiso 0.477(6) 1 calc PR A 1
N2 N 0.8926(9) 1.0307(11) 0.8199(15) 0.276(10) Uani 0.477(6) 1 d PDU A 1
N3 N 0.8686(3) 0.9763(9) 0.7462(12) 0.236(9) Uani 0.477(6) 1 d PDU A 1
H3B H 0.8721 0.9494 0.7656 0.283 Uiso 0.477(6) 1 calc PR A 1
N4 N 0.7932(7) 0.9510(11) 0.6815(10) 0.249(10) Uani 0.477(6) 1 d PDU A 1
H4B H 0.7902 0.9712 0.6508 0.298 Uiso 0.477(6) 1 calc PR A 1
N5 N 0.7380(4) 0.9984(12) 0.7679(13) 0.321(11) Uani 0.477(6) 1 d PDU A 1
H5A H 0.7330 1.0266 0.7527 0.385 Uiso 0.477(6) 1 calc PR A 1
N6 N 0.8112(8) 1.0225(12) 0.8299(11) 0.314(11) Uani 0.477(6) 1 d PDU A 1
H6 H 0.8108 0.9980 0.8547 0.377 Uiso 0.477(6) 1 calc PR A 1
Ni1' Ni 0.80334(9) 0.98619(6) 0.75502(14) 0.1932(10) Uani 0.523(6) 1 d P A 2
C25' C 0.8770(8) 1.0368(6) 0.7786(10) 0.193(7) Uani 0.523(6) 1 d PDU A 2
H25C H 0.8614 1.0553 0.7492 0.232 Uiso 0.523(6) 1 calc PR A 2
H25D H 0.9091 1.0429 0.7754 0.232 Uiso 0.523(6) 1 calc PR A 2
C26' C 0.8906(6) 0.9716(8) 0.7157(11) 0.176(7) Uani 0.523(6) 1 d PDU A 2
H26C H 0.9196 0.9593 0.7275 0.211 Uiso 0.523(6) 1 calc PR A 2
H26D H 0.8957 0.9947 0.6855 0.211 Uiso 0.523(6) 1 calc PR A 2
C27' C 0.8624(7) 0.9356(7) 0.6903(10) 0.161(7) Uani 0.523(6) 1 d PDU A 2
H27C H 0.8755 0.9249 0.6529 0.194 Uiso 0.523(6) 1 calc PR A 2
H27D H 0.8610 0.9104 0.7182 0.194 Uiso 0.523(6) 1 calc PR A 2
C28' C 0.7917(6) 0.9150(5) 0.6617(10) 0.155(6) Uani 0.523(6) 1 d PDU A 2
H28C H 0.7951 0.8912 0.6913 0.186 Uiso 0.523(6) 1 calc PR A 2
H28D H 0.8032 0.9037 0.6236 0.186 Uiso 0.523(6) 1 calc PR A 2
C29' C 0.7436(6) 0.9253(7) 0.6548(8) 0.179(7) Uani 0.523(6) 1 d PDU A 2
H29C H 0.7285 0.8990 0.6383 0.215 Uiso 0.523(6) 1 calc PR A 2
H29D H 0.7403 0.9498 0.6261 0.215 Uiso 0.523(6) 1 calc PR A 2
C30' C 0.7212(7) 0.9381(6) 0.7112(10) 0.186(7) Uani 0.523(6) 1 d PDU A 2
H30C H 0.6890 0.9409 0.7042 0.223 Uiso 0.523(6) 1 calc PR A 2
H30D H 0.7258 0.9145 0.7409 0.223 Uiso 0.523(6) 1 calc PR A 2
C31' C 0.7155(7) 0.9875(9) 0.7898(11) 0.193(7) Uani 0.523(6) 1 d PDU A 2
H31C H 0.7167 0.9608 0.8150 0.232 Uiso 0.523(6) 1 calc PR A 2
H31D H 0.6841 0.9948 0.7824 0.232 Uiso 0.523(6) 1 calc PR A 2
C32' C 0.7377(7) 1.0252(8) 0.8205(11) 0.199(8) Uani 0.523(6) 1 d PDU A 2
H32C H 0.7315 1.0528 0.7985 0.238 Uiso 0.523(6) 1 calc PR A 2
H32D H 0.7247 1.0284 0.8604 0.238 Uiso 0.523(6) 1 calc PR A 2
C33' C 0.8141(7) 1.0538(6) 0.8468(10) 0.172(7) Uani 0.523(6) 1 d PDU A 2
H33C H 0.8084 1.0578 0.8894 0.206 Uiso 0.523(6) 1 calc PR A 2
H33D H 0.8056 1.0817 0.8270 0.206 Uiso 0.523(6) 1 calc PR A 2
N2' N 0.8612(6) 1.0481(6) 0.8392(9) 0.182(7) Uani 0.523(6) 1 d PDU A 2
N3' N 0.8688(3) 0.9909(6) 0.7667(8) 0.179(7) Uani 0.523(6) 1 d PDU A 2
H3'B H 0.8750 0.9741 0.8001 0.215 Uiso 0.523(6) 1 d PR A 2
N4' N 0.8184(5) 0.9522(6) 0.6795(6) 0.159(6) Uani 0.523(6) 1 d PDU A 2
H4'B H 0.8202 0.9725 0.6487 0.191 Uiso 0.523(6) 1 d PR A 2
N5' N 0.7379(3) 0.9788(6) 0.7338(8) 0.192(7) Uani 0.523(6) 1 d PDU A 2
H5'A H 0.7308 1.0011 0.7071 0.230 Uiso 0.523(6) 1 d PR A 2
N6' N 0.7850(5) 1.0199(6) 0.8261(7) 0.193(7) Uani 0.523(6) 1 d PDU A 2
H6'B H 0.7872 0.9988 0.8557 0.231 Uiso 0.523(6) 1 calc PR A 2
Ni2 Ni 0.87491(12) 0.62509(12) 0.5000 0.2665(15) Uani 1 2 d SDU . .
N7 N 0.8702(7) 0.5118(5) 0.4912(13) 0.286(3) Uani 0.50 1 d PDU A .
N8 N 0.9231(2) 0.5769(2) 0.5000 0.2808(19) Uani 1 2 d SDU A .
H8C H 0.9193 0.5682 0.5379 0.337 Uiso 0.50 1 d PR . .
N9 N 0.9234(4) 0.6657(5) 0.5250(7) 0.280(2) Uani 0.50 1 d PDU A .
H9A H 0.9299 0.6636 0.4864 0.336 Uiso 0.50 1 d PR . .
N10 N 0.8275(2) 0.6725(2) 0.5000 0.2787(19) Uani 1 2 d SDU A .
H10A H 0.8255 0.6708 0.4605 0.334 Uiso 0.50 1 d PR . .
N11 N 0.8270(4) 0.5785(4) 0.5021(13) 0.281(2) Uani 0.50 1 d PDU A .
H11C H 0.8235 0.5713 0.5404 0.337 Uiso 0.50 1 d PR . .
C34 C 0.9142(6) 0.5318(5) 0.4758(13) 0.285(3) Uani 0.50 1 d PDU . .
H34A H 0.9142 0.5343 0.4336 0.342 Uiso 0.50 1 d PR A .
H34B H 0.9381 0.5125 0.4865 0.342 Uiso 0.50 1 d PR . .
C35 C 0.9665(5) 0.5971(7) 0.5189(14) 0.283(3) Uani 0.50 1 d PDU . .
H35A H 0.9795 0.5991 0.4804 0.340 Uiso 0.50 1 d PR A .
H35B H 0.9850 0.5787 0.5428 0.340 Uiso 0.50 1 d PR . .
C36 C 0.9600(8) 0.6390(7) 0.5540(11) 0.282(3) Uani 0.50 1 d PDU A .
H36A H 0.9587 0.6363 0.5962 0.338 Uiso 0.50 1 d PR . .
H36B H 0.9862 0.6553 0.5442 0.338 Uiso 0.50 1 d PR . .
C37 C 0.9180(6) 0.7142(6) 0.5177(15) 0.283(3) Uani 0.50 1 d PDU . .
H37A H 0.9461 0.7263 0.5064 0.340 Uiso 0.50 1 d PR A .
H37B H 0.9117 0.7251 0.5565 0.340 Uiso 0.50 1 d PR . .
C38 C 0.8813(8) 0.7366(7) 0.4843(14) 0.285(3) Uani 0.50 1 d PDU A .
H38A H 0.8854 0.7253 0.4451 0.342 Uiso 0.50 1 d PR . .
H38B H 0.8839 0.7683 0.4830 0.342 Uiso 0.50 1 d PR . .
C39 C 0.8372(6) 0.7205(4) 0.5081(15) 0.283(3) Uani 0.50 1 d PDU . .
H39A H 0.8351 0.7301 0.5483 0.340 Uiso 0.50 1 d PR A .
H39B H 0.8153 0.7364 0.4860 0.340 Uiso 0.50 1 d PR . .
C40 C 0.7857(5) 0.6471(6) 0.4881(14) 0.282(3) Uani 0.50 1 d PDU . .
H40A H 0.7613 0.6647 0.4747 0.339 Uiso 0.50 1 d PR A .
H40B H 0.7825 0.6430 0.5299 0.339 Uiso 0.50 1 d PR . .
C41 C 0.7979(10) 0.6035(6) 0.4600(10) 0.283(3) Uani 0.50 1 d PDU A .
H41A H 0.7735 0.5868 0.4754 0.339 Uiso 0.50 1 d PR . .
H41B H 0.7930 0.6077 0.4185 0.339 Uiso 0.50 1 d PR . .
C42 C 0.8339(6) 0.5380(8) 0.4630(11) 0.285(3) Uani 0.50 1 d PDU . .
H42A H 0.8080 0.5201 0.4681 0.342 Uiso 0.50 1 d PR A .
H42B H 0.8391 0.5405 0.4214 0.342 Uiso 0.50 1 d PR . .

loop_
_atom_site_aniso_label
_atom_site_aniso_U_11
_atom_site_aniso_U_22
_atom_site_aniso_U_33
_atom_site_aniso_U_23
_atom_site_aniso_U_13
_atom_site_aniso_U_12
O1 0.144(11) 0.096(4) 0.189(6) 0.007(5) -0.001(8) 0.022(6)
O2 0.183(15) 0.179(13) 0.224(14) 0.006(12) -0.016(13) -0.066(12)
C1 0.142(12) 0.125(10) 0.161(11) -0.009(9) 0.006(10) 0.017(10)
C2 0.116(12) 0.117(9) 0.133(11) 0.004(8) -0.005(10) -0.003(9)
C3 0.135(13) 0.126(10) 0.107(10) -0.010(9) -0.004(10) -0.001(10)
C4 0.105(11) 0.102(9) 0.081(9) -0.008(8) 0.027(8) -0.007(9)
C5 0.098(9) 0.112(8) 0.114(9) 0.020(8) -0.028(8) -0.004(8)
C6 0.104(10) 0.115(9) 0.111(10) 0.010(9) -0.024(9) -0.006(9)
C7 0.100(11) 0.113(9) 0.123(11) 0.023(9) -0.027(10) 0.004(9)
N1 0.117(5) 0.105(5) 0.110(5) 0.033(5) -0.025(5) -0.007(5)
C8 0.115(10) 0.094(8) 0.104(9) 0.004(8) -0.042(9) 0.002(8)
O1' 0.144(11) 0.096(4) 0.189(6) 0.007(5) -0.001(8) 0.022(6)
O2' 0.175(14) 0.136(10) 0.202(12) -0.020(10) -0.002(12) -0.021(10)
C1' 0.123(11) 0.118(9) 0.146(11) -0.008(9) 0.004(10) 0.009(9)
C2' 0.077(9) 0.107(8) 0.105(9) 0.005(7) 0.020(8) -0.007(7)
C3' 0.096(10) 0.130(10) 0.097(10) 0.003(9) -0.008(8) -0.027(8)
C4' 0.112(11) 0.120(10) 0.107(10) 0.020(9) 0.012(9) -0.019(8)
C5' 0.123(10) 0.118(8) 0.099(9) 0.009(7) 0.005(8) -0.011(8)
C6' 0.109(10) 0.107(9) 0.108(9) -0.001(8) -0.002(9) -0.006(9)
C7' 0.103(11) 0.124(10) 0.099(10) 0.010(8) 0.003(9) -0.023(9)
N1' 0.117(5) 0.105(5) 0.110(5) 0.033(5) -0.025(5) -0.007(5)
C8' 0.124(10) 0.109(9) 0.098(9) 0.021(7) -0.031(9) -0.011(8)
O3 0.226(3) 0.225(3) 0.216(3) -0.002(2) 0.003(2) 0.006(2)
O4 0.231(5) 0.227(4) 0.235(5) -0.002(4) 0.003(4) 0.001(4)
C9 0.224(4) 0.224(4) 0.220(4) -0.001(3) 0.003(3) 0.005(3)
C10 0.200(12) 0.178(12) 0.184(10) 0.007(10) -0.020(10) 0.023(10)
C11 0.190(13) 0.182(13) 0.176(11) 0.009(11) 0.002(11) 0.022(10)
C12 0.180(12) 0.156(12) 0.160(11) 0.023(11) -0.003(11) 0.019(10)
C13 0.183(12) 0.152(11) 0.164(10) 0.006(10) 0.006(10) 0.027(10)
C14 0.176(13) 0.167(13) 0.166(11) 0.013(11) -0.008(11) 0.021(11)
C15 0.175(13) 0.185(13) 0.184(11) 0.006(11) -0.001(12) 0.032(11)
C16 0.191(15) 0.140(13) 0.160(12) 0.012(12) -0.007(12) 0.024(12)
O3' 0.226(3) 0.225(3) 0.216(3) -0.002(2) 0.003(2) 0.006(2)
O4' 0.230(5) 0.229(5) 0.232(5) -0.001(4) -0.001(4) 0.006(4)
C9' 0.224(4) 0.222(4) 0.220(3) -0.001(3) 0.002(3) 0.005(3)
C10' 0.166(11) 0.148(10) 0.172(9) -0.004(9) -0.043(10) 0.023(9)
C11' 0.187(12) 0.172(12) 0.154(10) -0.009(10) -0.034(11) 0.025(10)
C12' 0.168(11) 0.163(11) 0.145(10) -0.005(10) -0.034(11) 0.029(10)
C13' 0.125(10) 0.134(10) 0.152(9) 0.006(9) -0.028(10) 0.004(9)
C14' 0.134(11) 0.128(10) 0.171(10) 0.003(9) -0.018(10) -0.025(9)
C15' 0.138(11) 0.138(11) 0.180(10) -0.006(10) -0.012(11) 0.005(10)
C16' 0.130(12) 0.135(12) 0.136(10) 0.020(10) -0.031(11) 0.000(11)
O5 0.146(3) 0.155(3) 0.159(3) 0.000(2) -0.003(2) 0.000(2)
O6 0.159(5) 0.164(5) 0.161(4) -0.001(4) 0.001(3) 0.004(4)
C17 0.148(3) 0.156(3) 0.158(3) 0.000(3) -0.002(3) 0.000(3)
C18 0.117(9) 0.133(10) 0.122(10) -0.010(9) -0.024(8) -0.010(8)
C19 0.140(10) 0.150(11) 0.092(10) -0.011(9) -0.021(9) -0.023(9)
C20 0.129(10) 0.135(11) 0.101(10) -0.011(9) -0.013(9) -0.006(9)
C21 0.127(9) 0.139(10) 0.100(9) 0.010(8) -0.003(8) -0.003(8)
C22 0.105(9) 0.140(11) 0.117(10) 0.007(9) -0.009(9) 0.005(9)
C23 0.117(9) 0.128(11) 0.088(9) 0.002(8) -0.018(8) 0.001(9)
C24 0.119(10) 0.130(12) 0.072(9) 0.018(10) -0.006(9) 0.011(10)
O5' 0.146(3) 0.155(3) 0.159(3) 0.000(2) -0.003(2) 0.000(2)
O6' 0.160(5) 0.165(5) 0.164(4) 0.003(4) 0.002(4) -0.002(4)
C17' 0.150(3) 0.157(3) 0.157(3) 0.001(2) -0.001(2) -0.001(2)
C18' 0.149(3) 0.154(4) 0.152(4) 0.002(3) -0.002(3) -0.001(3)
C19' 0.151(4) 0.152(4) 0.149(4) 0.000(3) -0.001(3) -0.002(3)
C20' 0.150(4) 0.148(5) 0.147(4) -0.001(3) -0.001(3) -0.002(3)
C21' 0.148(4) 0.147(4) 0.148(4) 0.001(3) -0.003(3) -0.004(3)
C22' 0.148(4) 0.149(4) 0.148(4) 0.004(3) -0.003(3) -0.003(3)
C23' 0.148(4) 0.151(4) 0.150(4) 0.004(3) -0.002(3) -0.001(3)
C24' 0.148(4) 0.146(5) 0.146(5) 0.002(4) -0.003(3) -0.004(4)
Ni1 0.264(3) 0.0992(11) 0.217(2) 0.0298(16) 0.039(3) 0.0164(15)
C25 0.265(14) 0.249(15) 0.249(14) 0.008(11) -0.011(11) -0.014(12)
C26 0.239(13) 0.223(15) 0.221(14) 0.005(12) 0.009(12) 0.007(11)
C27 0.248(13) 0.226(15) 0.221(14) -0.005(11) 0.002(12) 0.014(11)
C28 0.266(13) 0.270(15) 0.254(15) 0.015(12) -0.008(12) -0.004(11)
C29 0.278(14) 0.291(16) 0.284(15) 0.008(12) 0.009(13) 0.017(12)
C30 0.300(15) 0.304(16) 0.299(15) -0.006(12) -0.001(12) 0.022(11)
C31 0.318(14) 0.310(16) 0.330(15) -0.002(12) -0.022(12) 0.016(12)
C32 0.315(14) 0.312(16) 0.328(15) 0.010(12) -0.016(11) 0.014(12)
C33 0.308(14) 0.295(16) 0.289(15) 0.000(12) 0.003(11) -0.006(13)
N2 0.293(14) 0.265(15) 0.270(15) -0.004(11) 0.000(12) -0.011(12)
N3 0.238(10) 0.236(10) 0.234(10) 0.001(5) 0.001(5) -0.003(5)
N4 0.250(10) 0.250(11) 0.246(11) 0.004(5) -0.003(5) 0.000(5)
N5 0.322(12) 0.319(12) 0.322(12) 0.000(5) 0.000(5) 0.003(5)
N6 0.313(12) 0.315(12) 0.314(12) 0.002(5) 0.000(5) 0.001(5)
Ni1' 0.264(3) 0.0992(11) 0.217(2) 0.0298(16) 0.039(3) 0.0164(15)
C25' 0.192(12) 0.197(12) 0.191(12) -0.005(11) 0.005(11) -0.015(11)
C26' 0.179(12) 0.176(12) 0.173(12) 0.005(10) 0.020(11) -0.008(11)
C27' 0.174(11) 0.167(12) 0.143(12) 0.008(10) 0.033(11) -0.005(10)
C28' 0.178(11) 0.121(11) 0.165(11) 0.035(10) 0.009(11) -0.001(10)
C29' 0.201(12) 0.150(12) 0.187(12) 0.029(10) -0.008(11) -0.007(11)
C30' 0.188(12) 0.179(12) 0.190(12) 0.026(11) -0.023(11) 0.035(11)
C31' 0.193(12) 0.181(12) 0.206(13) 0.025(11) -0.011(11) 0.018(11)
C32' 0.203(12) 0.188(13) 0.205(13) 0.028(11) -0.001(12) -0.014(11)
C33' 0.200(11) 0.116(11) 0.200(12) 0.003(11) 0.009(11) -0.010(10)
N2' 0.209(11) 0.149(11) 0.188(11) 0.007(10) 0.006(11) -0.012(10)
N3' 0.197(12) 0.178(11) 0.164(11) 0.010(10) 0.029(10) -0.011(11)
N4' 0.187(11) 0.147(11) 0.143(10) 0.038(10) 0.007(10) -0.008(9)
N5' 0.199(12) 0.173(11) 0.204(12) 0.015(10) -0.030(11) 0.036(10)
N6' 0.202(11) 0.166(11) 0.210(12) 0.029(11) 0.029(11) -0.014(10)
Ni2 0.2696(15) 0.2696(15) 0.260(2) -0.0025(12) -0.0025(12) 0.0058(12)
N7 0.286(3) 0.286(3) 0.287(3) -0.0004(18) -0.0005(18) 0.0011(16)
N8 0.2794(18) 0.2794(18) 0.284(3) -0.0005(12) -0.0005(12) 0.0070(14)
N9 0.279(2) 0.280(2) 0.282(3) -0.0013(17) -0.0012(18) -0.0021(15)
N10 0.2780(18) 0.2780(18) 0.280(3) -0.0002(13) -0.0002(13) 0.0057(15)
N11 0.280(2) 0.280(2) 0.282(3) -0.0001(18) 0.0001(18) -0.0024(14)
C34 0.285(3) 0.283(3) 0.287(4) -0.002(3) 0.000(3) 0.003(3)
C35 0.281(4) 0.283(4) 0.285(4) 0.001(3) -0.001(3) 0.003(3)
C36 0.282(4) 0.282(4) 0.283(4) 0.000(3) 0.000(3) 0.001(3)
C37 0.284(4) 0.282(3) 0.284(4) 0.001(3) 0.000(3) 0.000(3)
C38 0.284(4) 0.285(4) 0.285(4) 0.002(3) 0.001(3) 0.000(3)
C39 0.284(4) 0.282(3) 0.284(4) 0.001(3) 0.000(3) 0.001(3)
C40 0.281(4) 0.283(3) 0.284(4) 0.001(3) 0.001(3) 0.001(3)
C41 0.281(4) 0.281(3) 0.285(4) 0.000(3) -0.001(3) -0.001(3)
C42 0.285(4) 0.284(4) 0.287(4) -0.002(3) -0.001(3) 0.001(3)

loop_
_atom_type_symbol
_atom_type_description
_atom_type_scat_dispersion_real
_atom_type_scat_dispersion_imag
_atom_type_scat_source
C C 0.0181 0.0091 'International Tables Vol C Tables 4.2.6.8 and 6.1.1.4'
H H 0.0000 0.0000 'International Tables Vol C Tables 4.2.6.8 and 6.1.1.4'
N N 0.0311 0.0180 'International Tables Vol C Tables 4.2.6.8 and 6.1.1.4'
O O 0.0492 0.0322 'International Tables Vol C Tables 4.2.6.8 and 6.1.1.4'
Ni Ni -3.0029 0.5091 'International Tables Vol C Tables 4.2.6.8 and 6.1.1.4'

loop_
_geom_angle_atom_site_label_1
_geom_angle_atom_site_label_2
_geom_angle_atom_site_label_3
_geom_angle
_geom_angle_site_symmetry_1
_geom_angle_site_symmetry_3
C1 O1 Ni1 141.5(9) . .
O2 C1 O1 123.4(6) . .
O2 C1 C2 124.9(16) . .
O1 C1 C2 111.6(15) . .
C3 C2 C7 120.0 . .
C3 C2 C1 114.2(15) . .
C7 C2 C1 125.4(15) . .
C2 C3 C4 120.0 . .
C2 C3 H3A 120.0 . .
C4 C3 H3A 120.0 . .
C5 C4 C3 120.0 . .
C5 C4 H4A 120.0 . .
C3 C4 H4A 120.0 . .
C6 C5 C4 120.0 . .
C6 C5 C8 120.1(7) . .
C4 C5 C8 119.3(7) . .
C5 C6 C7 120.0 . .
C5 C6 H6A 120.0 . .
C7 C6 H6A 120.0 . .
C6 C7 C2 120.0 . .
C6 C7 H7A 120.0 . .
C2 C7 H7A 120.0 . .
C8 N1 C24 113.9(17) . .
C8 N1 C16 111(2) . .
C24 N1 C16 119.0(18) . .
N1 C8 C5 114.1(15) . .
N1 C8 H8A 108.7 . .
C5 C8 H8A 108.7 . .
N1 C8 H8B 108.7 . .
C5 C8 H8B 108.7 . .
H8A C8 H8B 107.6 . .
O2' C1' O1' 123.7(6) . .
O2' C1' C2' 116.7(15) . .
O1' C1' C2' 115.0(14) . .
C3' C2' C7' 120.0 . .
C3' C2' C1' 119.0(13) . .
C7' C2' C1' 120.7(13) . .
C4' C3' C2' 120.0 . .
C4' C3' H3'A 120.0 . .
C2' C3' H3'A 120.0 . .
C3' C4' C5' 120.0 . .
C3' C4' H4'A 120.0 . .
C5' C4' H4'A 120.0 . .
C6' C5' C4' 120.0 . .
C6' C5' C8' 117.9(7) . .
C4' C5' C8' 121.0(7) . .
C5' C6' C7' 120.0 . .
C5' C6' H6'A 120.0 . .
C7' C6' H6'A 120.0 . .
C6' C7' C2' 120.0 . .
C6' C7' H7'A 120.0 . .
C2' C7' H7'A 120.0 . .
C8' N1' C16' 111.8(18) . .
C8' N1' C24' 109.7(19) . .
C16' N1' C24' 106.6(18) . .
N1' C8' C5' 104.8(13) . .
N1' C8' H8'A 110.8 . .
C5' C8' H8'A 110.8 . .
N1' C8' H8'B 110.8 . .
C5' C8' H8'B 110.8 . .
H8'A C8' H8'B 108.9 . .
C9 O3 Ni2 129.0(8) . .
O4 C9 O3 124.2(6) . .
O4 C9 C10 116.5(15) . .
O3 C9 C10 117.5(14) . .
C11 C10 C15 120.0 . .
C11 C10 C9 115.7(13) . .
C15 C10 C9 123.9(14) . .
C10 C11 C12 120.0 . .
C10 C11 H11A 120.0 . .
C12 C11 H11A 120.0 . .
C13 C12 C11 120.0 . .
C13 C12 H12A 120.0 . .
C11 C12 H12A 120.0 . .
C12 C13 C14 120.0 . .
C12 C13 C16 117.3(8) . .
C14 C13 C16 121.4(7) . .
C13 C14 C15 120.0 . .
C13 C14 H14A 120.0 . .
C15 C14 H14A 120.0 . .
C14 C15 C10 120.0 . .
C14 C15 H15A 120.0 . .
C10 C15 H15A 120.0 . .
N1 C16 C13 118.5(15) . .
N1 C16 H16A 107.7 . .
C13 C16 H16A 107.7 . .
N1 C16 H16B 107.7 . .
C13 C16 H16B 107.7 . .
H16A C16 H16B 107.1 . .
O4' C9' C10' 99.4(11) . .
C11' C10' C15' 120.0 . .
C11' C10' C9' 100.9(11) . .
C15' C10' C9' 138.7(11) . .
C10' C11' C12' 120.0 . .
C10' C11' H11B 120.0 . .
C12' C11' H11B 120.0 . .
C13' C12' C11' 120.0 . .
C13' C12' H12B 120.0 . .
C11' C12' H12B 120.0 . .
C12' C13' C14' 120.0 . .
C12' C13' C16' 120.3(7) . .
C14' C13' C16' 119.2(7) . .
C15' C14' C13' 120.0 . .
C15' C14' H14B 120.0 . .
C13' C14' H14B 120.0 . .
C14' C15' C10' 120.0 . .
C14' C15' H15B 120.0 . .
C10' C15' H15B 120.0 . .
N1' C16' C13' 113.2(14) . .
N1' C16' H16C 108.9 . .
C13' C16' H16C 108.9 . .
N1' C16' H16D 108.9 . .
C13' C16' H16D 108.9 . .
H16C C16' H16D 107.7 . .
C17 O5 Ni1 131.5(9) . 11_466
O6 C17 O5 123.8(6) . .
O6 C17 C18 106.0(12) . .
O5 C17 C18 129.5(13) . .
C19 C18 C23 120.0 . .
C19 C18 C17 133.3(12) . .
C23 C18 C17 105.8(11) . .
C20 C19 C18 120.0 . .
C20 C19 H19A 120.0 . .
C18 C19 H19A 120.0 . .
C19 C20 C21 120.0 . .
C19 C20 H20A 120.0 . .
C21 C20 H20A 120.0 . .
C22 C21 C20 120.0 . .
C22 C21 C24 117.6(7) . .
C20 C21 C24 120.0(7) . .
C21 C22 C23 120.0 . .
C21 C22 H22A 120.0 . .
C23 C22 H22A 120.0 . .
C22 C23 C18 120.0 . .
C22 C23 H23A 120.0 . .
C18 C23 H23A 120.0 . .
N1 C24 C21 112.3(14) . .
N1 C24 H24A 109.1 . .
C21 C24 H24A 109.1 . .
N1 C24 H24D 109.1 . .
C21 C24 H24D 109.1 . .
H24A C24 H24D 107.9 . .
C17' O5' Ni1' 128.9(8) . 11_466
O6' C17' O5' 123.4(6) . .
O6' C17' C18' 110.3(13) . .
O5' C17' C18' 114.7(14) . .
C19' C18' C23' 120.0 . .
C19' C18' C17' 122.1(12) . .
C23' C18' C17' 117.7(12) . .
C18' C19' C20' 120.0 . .
C18' C19' H19B 120.0 . .
C20' C19' H19B 120.0 . .
C21' C20' C19' 120.0 . .
C21' C20' H20B 120.0 . .
C19' C20' H20B 120.0 . .
C20' C21' C22' 120.0 . .
C20' C21' C24' 119.6(7) . .
C22' C21' C24' 120.4(7) . .
C21' C22' C23' 120.0 . .
C21' C22' H22B 120.0 . .
C23' C22' H22B 120.0 . .
C22' C23' C18' 120.0 . .
C22' C23' H23B 120.0 . .
C18' C23' H23B 120.0 . .
N1' C24' C21' 111.6(14) . .
N1' C24' H24B 109.3 . .
C21' C24' H24B 109.3 . .
N1' C24' H24C 109.3 . .
C21' C24' H24C 109.3 . .
H24B C24' H24C 108.0 . .
N4 Ni1 N3 89.3(6) . .
N4 Ni1 N5 93.9(7) . .
N3 Ni1 N5 176.8(7) . .
N4 Ni1 N6 177.9(8) . .
N3 Ni1 N6 92.7(7) . .
N5 Ni1 N6 84.0(6) . .
N4 Ni1 O5 89.0(12) . 12_656
N3 Ni1 O5 108.5(10) . 12_656
N5 Ni1 O5 71.4(12) . 12_656
N6 Ni1 O5 90.1(12) . 12_656
N4 Ni1 O1 89.5(13) . .
N3 Ni1 O1 79.0(11) . .
N5 Ni1 O1 101.2(13) . .
N6 Ni1 O1 91.1(14) . .
O5 Ni1 O1 172.3(7) 12_656 .
N3 C25 N2 118.0(16) . .
N3 C25 H25A 107.8 . .
N2 C25 H25A 107.8 . .
N3 C25 H25B 107.8 . .
N2 C25 H25B 107.8 . .
H25A C25 H25B 107.1 . .
N3 C25 H3'B 52.9 . .
N2 C25 H3'B 82.5 . .
H25A C25 H3'B 160.4 . .
H25B C25 H3'B 84.5 . .
N3 C26 C27 108.9(16) . .
N3 C26 H26A 109.9 . .
C27 C26 H26A 109.9 . .
N3 C26 H26B 109.9 . .
C27 C26 H26B 109.9 . .
H26A C26 H26B 108.3 . .
N4 C27 C26 108.9(16) . .
N4 C27 H27A 109.9 . .
C26 C27 H27A 109.9 . .
N4 C27 H27B 109.9 . .
C26 C27 H27B 109.9 . .
H27A C27 H27B 108.3 . .
N4 C27 H4'B 51.9 . .
C26 C27 H4'B 73.7 . .
H27A C27 H4'B 88.0 . .
H27B C27 H4'B 159.9 . .
N4 C28 C29 111.4(15) . .
N4 C28 H28A 109.3 . .
C29 C28 H28A 109.3 . .
N4 C28 H28B 109.3 . .
C29 C28 H28B 109.3 . .
H28A C28 H28B 108.0 . .
C30 C29 C28 111.4(11) . .
C30 C29 H29A 109.4 . .
C28 C29 H29A 109.4 . .
C30 C29 H29B 109.4 . .
C28 C29 H29B 109.4 . .
H29A C29 H29B 108.0 . .
C30 C29 H5'A 59.7 . .
C28 C29 H5'A 104.7 . .
H29A C29 H5'A 55.6 . .
H29B C29 H5'A 145.7 . .
N5 C30 C29 109.9(15) . .
N5 C30 H30A 109.7 . .
C29 C30 H30A 109.7 . .
N5 C30 H30B 109.7 . .
C29 C30 H30B 109.7 . .
H30A C30 H30B 108.2 . .
N5 C30 H5'A 56.3 . .
C29 C30 H5'A 61.8 . .
H30A C30 H5'A 99.5 . .
H30B C30 H5'A 152.2 . .
N5 C31 C32 112.1(17) . .
N5 C31 H31A 109.2 . .
C32 C31 H31A 109.2 . .
N5 C31 H31B 109.2 . .
C32 C31 H31B 109.2 . .
H31A C31 H31B 107.9 . .
N6 C32 C31 110.8(16) . .
N6 C32 H32A 109.5 . .
C31 C32 H32A 109.5 . .
N6 C32 H32B 109.5 . .
C31 C32 H32B 109.5 . .
H32A C32 H32B 108.1 . .
N2 C33 N6 120.2(18) . .
N2 C33 H33A 107.3 . .
N6 C33 H33A 107.3 . .
N2 C33 H33B 107.3 . .
N6 C33 H33B 107.3 . .
H33A C33 H33B 106.9 . .
C33 N2 C25 122.9(17) . .
C25 N3 C26 120(2) . .
C25 N3 Ni1 127.4(14) . .
C26 N3 Ni1 101.4(13) . .
C25 N3 H3B 101.3 . .
C26 N3 H3B 101.3 . .
Ni1 N3 H3B 101.3 . .
C25 N3 H3'B 60.9 . .
C26 N3 H3'B 156.9 . .
Ni1 N3 H3'B 93.6 . .
H3B N3 H3'B 58.1 . .
C28 N4 C27 121(2) . .
C28 N4 Ni1 113(2) . .
C27 N4 Ni1 101.8(12) . .
C28 N4 H4B 106.7 . .
C27 N4 H4B 106.7 . .
Ni1 N4 H4B 106.7 . .
C28 N4 H4'B 145.8 . .
C27 N4 H4'B 65.7 . .
Ni1 N4 H4'B 96.7 . .
H4B N4 H4'B 45.3 . .
C30 N5 C31 108(2) . .
C30 N5 Ni1 124.6(16) . .
C31 N5 Ni1 105.7(17) . .
C30 N5 H5A 105.8 . .
C31 N5 H5A 105.8 . .
Ni1 N5 H5A 105.8 . .
C30 N5 H5'A 64.8 . .
C31 N5 H5'A 162.4 . .
Ni1 N5 H5'A 91.1 . .
H5A N5 H5'A 63.7 . .
C33 N6 C32 127.3(18) . .
C33 N6 Ni1 118.3(17) . .
C32 N6 Ni1 111.0(10) . .
N3' C25' N2' 109.9(14) . .
N3' C25' H25C 109.7 . .
N2' C25' H25C 109.7 . .
N3' C25' H25D 109.7 . .
N2' C25' H25D 109.7 . .
H25C C25' H25D 108.2 . .
N3' C26' C27' 109.9(13) . .
N3' C26' H26C 109.7 . .
C27' C26' H26C 109.7 . .
N3' C26' H26D 109.7 . .
C27' C26' H26D 109.7 . .
H26C C26' H26D 108.2 . .
N4' C27' C26' 109.7(14) . .
N4' C27' H27C 109.7 . .
C26' C27' H27C 109.7 . .
N4' C27' H27D 109.7 . .
C26' C27' H27D 109.7 . .
H27C C27' H27D 108.2 . .
N4' C28' C29' 114.3(13) . .
N4' C28' H28C 108.7 . .
C29' C28' H28C 108.7 . .
N4' C28' H28D 108.7 . .
C29' C28' H28D 108.7 . .
H28C C28' H28D 107.6 . .
C28' C29' C30' 113.9(10) . .
C28' C29' H29C 108.8 . .
C30' C29' H29C 108.8 . .
C28' C29' H29D 108.8 . .
C30' C29' H29D 108.8 . .
H29C C29' H29D 107.7 . .
N5' C30' C29' 111.7(13) . .
N5' C30' H30C 109.3 . .
C29' C30' H30C 109.3 . .
N5' C30' H30D 109.3 . .
C29' C30' H30D 109.3 . .
H30C C30' H30D 107.9 . .
N5' C31' C32' 109.5(14) . .
N5' C31' H31C 109.8 . .
C32' C31' H31C 109.8 . .
N5' C31' H31D 109.8 . .
C32' C31' H31D 109.8 . .
H31C C31' H31D 108.2 . .
N6' C32' C31' 113.6(15) . .
N6' C32' H32C 108.8 . .
C31' C32' H32C 108.8 . .
N6' C32' H32D 108.8 . .
C31' C32' H32D 108.8 . .
H32C C32' H32D 107.7 . .
N6' C33' N2' 119.0(14) . .
N6' C33' H33C 107.6 . .
N2' C33' H33C 107.6 . .
N6' C33' H33D 107.6 . .
N2' C33' H33D 107.6 . .
H33C C33' H33D 107.0 . .
C33' N2' C25' 116.8(14) . .
C25' N3' C26' 117.4(16) . .
C25' N3' H3'B 109.8 . .
C26' N3' H3'B 109.8 . .
C28' N4' C27' 106.9(14) . .
C28' N4' H4'B 109.6 . .
C27' N4' H4'B 107.6 . .
C30' N5' C31' 107.6(15) . .
C30' N5' H5'A 108.1 . .
C31' N5' H5'A 109.2 . .
C33' N6' C32' 124.1(16) . .
C33' N6' H6'B 102.2 . .
C32' N6' H6'B 102.2 . .
N9 Ni2 N9 170.3(9) . 16_665
N9 Ni2 N11 18.8(9) . 16_665
N9 Ni2 N11 161.6(9) 16_665 16_665
N9 Ni2 N11 161.6(9) . .
N9 Ni2 N11 18.8(9) 16_665 .
N11 Ni2 N11 178.4(9) 16_665 .
N9 Ni2 N10 94.8(5) . .
N9 Ni2 N10 94.8(5) 16_665 .
N11 Ni2 N10 89.2(4) 16_665 .
N11 Ni2 N10 89.2(4) . .
N9 Ni2 N8 85.2(5) . .
N9 Ni2 N8 85.2(5) 16_665 .
N11 Ni2 N8 90.8(4) 16_665 .
N11 Ni2 N8 90.8(4) . .
N10 Ni2 N8 180.0(3) . .
N9 Ni2 O3 75.9(5) . .
N9 Ni2 O3 105.7(5) 16_665 .
N11 Ni2 O3 92.6(9) 16_665 .
N11 Ni2 O3 87.1(9) . .
N10 Ni2 O3 80.4(3) . .
N8 Ni2 O3 99.6(3) . .
N9 Ni2 O3 105.7(5) . 16_665
N9 Ni2 O3 75.9(5) 16_665 16_665
N11 Ni2 O3 87.1(9) 16_665 16_665
N11 Ni2 O3 92.6(9) . 16_665
N10 Ni2 O3 80.4(3) . 16_665
N8 Ni2 O3 99.6(3) . 16_665
O3 Ni2 O3 160.7(6) . 16_665
N9 Ni2 O3' 105.7(5) . 16_665
N9 Ni2 O3' 75.9(5) 16_665 16_665
N11 Ni2 O3' 87.1(9) 16_665 16_665
N11 Ni2 O3' 92.6(9) . 16_665
N10 Ni2 O3' 80.4(3) . 16_665
N8 Ni2 O3' 99.6(3) . 16_665
O3 Ni2 O3' 160.7(6) . 16_665
O3 Ni2 O3' 0.0(5) 16_665 16_665
N9 Ni2 H9A 25.6 . .
N9 Ni2 H9A 150.8 16_665 .
N11 Ni2 H9A 13.0 16_665 .
N11 Ni2 H9A 168.3 . .
N10 Ni2 H9A 99.9 . .
N8 Ni2 H9A 80.1 . .
O3 Ni2 H9A 101.6 . .
O3 Ni2 H9A 81.8 16_665 .
O3' Ni2 H9A 81.8 16_665 .
C35 N7 C36 71.5(19) 16_665 16_665
C35 N7 C42 103.3(18) 16_665 .
C36 N7 C42 36.7(14) 16_665 .
C35 N7 C34 9.4(12) 16_665 .
C36 N7 C34 75.7(16) 16_665 .
C42 N7 C34 109.7(13) . .
C34 N8 C34 117.4(17) 16_665 .
C34 N8 C35 14.1(13) 16_665 .
C34 N8 C35 128.9(11) . .
C34 N8 C35 128.9(11) 16_665 16_665
C34 N8 C35 14.1(13) . 16_665
C35 N8 C35 141.6(17) . 16_665
C34 N8 Ni2 121.3(8) 16_665 .
C34 N8 Ni2 121.3(8) . .
C35 N8 Ni2 109.2(8) . .
C35 N8 Ni2 109.2(8) 16_665 .
C34 N8 H8C 79.6 16_665 .
C34 N8 H8C 93.4 . .
C35 N8 H8C 87.6 . .
C35 N8 H8C 87.9 16_665 .
Ni2 N8 H8C 96.7 . .
N11 N9 C42 107(2) 16_665 16_665
N11 N9 C41 85(2) 16_665 16_665
C42 N9 C41 119.8(14) 16_665 16_665
N11 N9 C37 64(2) 16_665 .
C42 N9 C37 96.9(13) 16_665 .
C41 N9 C37 36.2(15) 16_665 .
N11 N9 C36 130(2) 16_665 .
C42 N9 C36 36.7(16) 16_665 .
C41 N9 C36 136.9(14) 16_665 .
C37 N9 C36 130.7(12) . .
N11 N9 Ni2 82.8(13) 16_665 .
C42 N9 Ni2 141.9(14) 16_665 .
C41 N9 Ni2 97.2(11) 16_665 .
C37 N9 Ni2 119.8(10) . .
C36 N9 Ni2 109.4(10) . .
N11 N9 H9A 29.6 16_665 .
C42 N9 H9A 90.3 16_665 .
C41 N9 H9A 114.6 16_665 .
C37 N9 H9A 89.1 . .
C36 N9 H9A 102.9 . .
Ni2 N9 H9A 81.0 . .
C39 N10 C39 113.4(16) . 16_665
C39 N10 C40 19.9(12) . 16_665
C39 N10 C40 133.1(12) 16_665 16_665
C39 N10 C40 133.1(12) . .
C39 N10 C40 19.9(12) 16_665 .
C40 N10 C40 153.0(17) 16_665 .
C39 N10 Ni2 123.3(8) . .
C39 N10 Ni2 123.3(8) 16_665 .
C40 N10 Ni2 103.5(8) 16_665 .
C40 N10 Ni2 103.5(8) . .
C39 N10 H10A 100.8 . .
C39 N10 H10A 78.6 16_665 .
C40 N10 H10A 104.9 16_665 .
C40 N10 H10A 74.8 . .
Ni2 N10 H10A 90.5 . .
N9 N11 C37 90(3) 16_665 16_665
N9 N11 C41 69(3) 16_665 .
C37 N11 C41 36.5(17) 16_665 .
N9 N11 C42 48.6(19) 16_665 .
C37 N11 C42 89.6(18) 16_665 .
C41 N11 C42 96(2) . .
N9 N11 Ni2 78.3(12) 16_665 .
C37 N11 Ni2 127.6(15) 16_665 .
C41 N11 Ni2 93.1(13) . .
C42 N11 Ni2 116.6(13) . .
N9 N11 H11C 157.2 16_665 .
C37 N11 H11C 103.4 16_665 .
C41 N11 H11C 131.6 . .
C42 N11 H11C 112.4 . .
Ni2 N11 H11C 106.2 . .
C35 C34 N8 85(2) 16_665 .
C35 C34 N7 32(3) 16_665 .
N8 C34 N7 116.1(12) . .
C35 C34 C36 42(7) 16_665 16_665
N8 C34 C36 100.0(12) . 16_665
N7 C34 C36 48.5(15) . 16_665
C35 C34 H34A 108.4 16_665 .
N8 C34 H34A 107.1 . .
N7 C34 H34A 105.2 . .
C36 C34 H34A 66.8 16_665 .
C35 C34 H34B 135.1 16_665 .
N8 C34 H34B 109.1 . .
N7 C34 H34B 111.4 . .
C36 C34 H34B 150.5 16_665 .
H34A C34 H34B 107.5 . .
C34 C35 N7 138(3) 16_665 16_665
C34 C35 C36 129(8) 16_665 .
N7 C35 C36 59(2) 16_665 .
C34 C35 N8 81(2) 16_665 .
N7 C35 N8 139(3) 16_665 .
C36 C35 N8 112.1(13) . .
C34 C35 H35A 107.3 16_665 .
N7 C35 H35A 63.4 16_665 .
C36 C35 H35A 118.7 . .
N8 C35 H35A 97.2 . .
C34 C35 H35B 35.5 16_665 .
N7 C35 H35B 105.3 16_665 .
C36 C35 H35B 105.4 . .
N8 C35 H35B 115.7 . .
H35A C35 H35B 108.0 . .
C42 C36 N7 80(3) 16_665 16_665
C42 C36 C35 122(3) 16_665 .
N7 C36 C35 49.5(14) 16_665 .
C42 C36 N9 52.1(18) 16_665 .
N7 C36 N9 104(2) 16_665 .
C35 C36 N9 108.2(12) . .
C42 C36 C34 131(3) 16_665 16_665
N7 C36 C34 55.8(12) 16_665 16_665
C35 C36 C34 9.3(18) . 16_665
N9 C36 C34 115.0(12) . 16_665
C42 C36 H36A 120.1 16_665 .
N7 C36 H36A 139.1 16_665 .
C35 C36 H36A 117.4 . .
N9 C36 H36A 116.5 . .
C34 C36 H36A 108.1 16_665 .
C42 C36 H36B 51.8 16_665 .
N7 C36 H36B 53.9 16_665 .
C35 C36 H36B 101.5 . .
N9 C36 H36B 103.2 . .
C34 C36 H36B 105.2 16_665 .
H36A C36 H36B 107.9 . .
C41 C37 N11 82.3(17) 16_665 16_665
C41 C37 N9 67(2) 16_665 .
N11 C37 N9 26.2(13) 16_665 .
C41 C37 C38 86(2) 16_665 .
N11 C37 C38 108(2) 16_665 .
N9 C37 C38 125.5(16) . .
C41 C37 C40 47.1(17) 16_665 16_665
N11 C37 C40 93.3(11) 16_665 16_665
N9 C37 C40 96.8(10) . 16_665
C38 C37 C40 39.6(12) . 16_665
C41 C37 C42 93(2) 16_665 16_665
N11 C37 C42 49.2(10) 16_665 16_665
N9 C37 C42 36.1(7) . 16_665
C38 C37 C42 157(2) . 16_665
C40 C37 C42 132.3(12) 16_665 16_665
C41 C37 H37A 160.5 16_665 .
N11 C37 H37A 101.4 16_665 .
N9 C37 H37A 108.1 . .
C38 C37 H37A 110.3 . .
C40 C37 H37A 149.8 16_665 .
C42 C37 H37A 75.5 16_665 .
C41 C37 H37B 58.6 16_665 .
N11 C37 H37B 130.3 16_665 .
N9 C37 H37B 104.9 . .
C38 C37 H37B 99.2 . .
C40 C37 H37B 82.0 16_665 .
C42 C37 H37B 100.3 16_665 .
H37A C37 H37B 106.9 . .
C40 C38 C37 90.7(17) 16_665 .
C40 C38 C39 18.6(15) 16_665 .
C37 C38 C39 109.0(13) . .
C40 C38 C41 59.1(14) 16_665 16_665
C37 C38 C41 31.9(12) . 16_665
C39 C38 C41 77.1(13) . 16_665
C40 C38 H38A 111.0 16_665 .
C37 C38 H38A 102.0 . .
C39 C38 H38A 109.2 . .
C41 C38 H38A 115.6 16_665 .
C40 C38 H38B 127.2 16_665 .
C37 C38 H38B 113.8 . .
C39 C38 H38B 113.8 . .
C41 C38 H38B 127.7 16_665 .
H38A C38 H38B 108.5 . .
C40 C39 N10 81.4(17) 16_665 .
C40 C39 C38 51(4) 16_665 .
N10 C39 C38 116.2(16) . .
C40 C39 C41 12(5) 16_665 16_665
N10 C39 C41 87.1(12) . 16_665
C38 C39 C41 55.6(12) . 16_665
C40 C39 H39A 90.7 16_665 .
N10 C39 H39A 113.4 . .
C38 C39 H39A 107.5 . .
C41 C39 H39A 78.6 16_665 .
C40 C39 H39B 154.3 16_665 .
N10 C39 H39B 106.8 . .
C38 C39 H39B 105.0 . .
C41 C39 H39B 160.3 16_665 .
H39A C39 H39B 107.3 . .
C39 C40 C38 110(5) 16_665 16_665
C39 C40 N10 78.7(17) 16_665 .
C38 C40 N10 135(3) 16_665 .
C39 C40 C41 164(6) 16_665 .
C38 C40 C41 75.3(19) 16_665 .
N10 C40 C41 108.3(13) . .
C39 C40 C37 158(3) 16_665 16_665
C38 C40 C37 49.7(10) 16_665 16_665
N10 C40 C37 121.3(14) . 16_665
C41 C40 C37 26.0(15) . 16_665
C39 C40 H10A 85.5 16_665 .
C38 C40 H10A 160.4 16_665 .
N10 C40 H10A 34.4 . .
C41 C40 H10A 92.5 . .
C37 C40 H10A 116.0 16_665 .
C39 C40 H40A 42.8 16_665 .
C38 C40 H40A 97.2 16_665 .
N10 C40 H40A 114.8 . .
C41 C40 H40A 122.6 . .
C37 C40 H40A 122.3 16_665 .
H10A C40 H40A 102.3 . .
C39 C40 H40B 85.2 16_665 .
C38 C40 H40B 50.8 16_665 .
N10 C40 H40B 88.5 . .
C41 C40 H40B 109.2 . .
C37 C40 H40B 86.4 16_665 .
H10A C40 H40B 122.8 . .
H40A C40 H40B 107.9 . .
C37 C41 N9 76(2) 16_665 16_665
C37 C41 N11 61(2) 16_665 .
N9 C41 N11 25.8(13) 16_665 .
C37 C41 C40 107(3) 16_665 .
N9 C41 C40 126.3(15) 16_665 .
N11 C41 C40 108.2(13) . .
C37 C41 C38 62(2) 16_665 16_665
N9 C41 C38 117.1(19) 16_665 16_665
N11 C41 C38 91.3(17) . 16_665
C40 C41 C38 45.6(14) . 16_665
C37 C41 C39 109(3) 16_665 16_665
N9 C41 C39 130.0(14) 16_665 16_665
N11 C41 C39 112.3(14) . 16_665
C40 C41 C39 4.1(16) . 16_665
C38 C41 C39 47.3(9) 16_665 16_665
C37 C41 H41A 26.4 16_665 .
N9 C41 H41A 102.1 16_665 .
N11 C41 H41A 87.4 . .
C40 C41 H41A 96.6 . .
C38 C41 H41A 53.1 16_665 .
C39 C41 H41A 97.1 16_665 .
C37 C41 H41B 125.6 16_665 .
N9 C41 H41B 115.9 16_665 .
N11 C41 H41B 141.4 . .
C40 C41 H41B 105.0 . .
C38 C41 H41B 126.4 16_665 .
C39 C41 H41B 100.9 16_665 .
H41A C41 H41B 107.8 . .
C36 C42 N9 91(2) 16_665 16_665
C36 C42 N7 64(3) 16_665 .
N9 C42 N7 114.3(14) 16_665 .
C36 C42 N11 108(2) 16_665 .
N9 C42 N11 24.3(13) 16_665 .
N7 C42 N11 106.1(12) . .
C36 C42 C37 134(3) 16_665 16_665
N9 C42 C37 46.9(10) 16_665 16_665
N7 C42 C37 142(2) . 16_665
N11 C42 C37 41.2(12) . 16_665
C36 C42 H42A 145.7 16_665 .
N9 C42 H42A 122.1 16_665 .
N7 C42 H42A 104.3 . .
N11 C42 H42A 105.8 . .
C37 C42 H42A 76.0 16_665 .
C36 C42 H42B 55.1 16_665 .
N9 C42 H42B 98.2 16_665 .
N7 C42 H42B 109.9 . .
N11 C42 H42B 122.0 . .
C37 C42 H42B 106.2 16_665 .
H42A C42 H42B 107.4 . .

loop_
_geom_bond_atom_site_label_1
_geom_bond_atom_site_label_2
_geom_bond_distance
_geom_bond_site_symmetry_2
O1 C1 1.302(2) .
O1 Ni1 2.125(16) .
O2 C1 1.232(2) .
C1 C2 1.529(7) .
C2 C3 1.3900 .
C2 C7 1.3900 .
C3 C4 1.3900 .
C3 H3A 0.9500 .
C4 C5 1.3900 .
C4 H4A 0.9500 .
C5 C6 1.3900 .
C5 C8 1.496(8) .
C6 C7 1.3900 .
C6 H6A 0.9500 .
C7 H7A 0.9500 .
N1 C8 1.450(10) .
N1 C24 1.454(10) .
N1 C16 1.469(10) .
C8 H8A 0.9900 .
C8 H8B 0.9900 .
O1' C1' 1.300(2) .
O2' C1' 1.230(2) .
C1' C2' 1.486(8) .
C2' C3' 1.3900 .
C2' C7' 1.3900 .
C3' C4' 1.3900 .
C3' H3'A 0.9500 .
C4' C5' 1.3900 .
C4' H4'A 0.9500 .
C5' C6' 1.3900 .
C5' C8' 1.514(8) .
C6' C7' 1.3900 .
C6' H6'A 0.9500 .
C7' H7'A 0.9500 .
N1' C8' 1.445(10) .
N1' C16' 1.459(10) .
N1' C24' 1.466(10) .
C8' H8'A 0.9900 .
C8' H8'B 0.9900 .
O3 C9 1.297(2) .
O3 Ni2 2.168(8) .
O4 C9 1.228(2) .
C9 C10 1.460(7) .
C10 C11 1.3900 .
C10 C15 1.3900 .
C11 C12 1.3900 .
C11 H11A 0.9500 .
C12 C13 1.3900 .
C12 H12A 0.9500 .
C13 C14 1.3900 .
C13 C16 1.517(9) .
C14 C15 1.3900 .
C14 H14A 0.9500 .
C15 H15A 0.9500 .
C16 H16A 0.9900 .
C16 H16B 0.9900 .
O4' C9' 1.230(2) .
C9' C10' 1.478(7) .
C10' C11' 1.3900 .
C10' C15' 1.3900 .
C11' C12' 1.3900 .
C11' H11B 0.9500 .
C12' C13' 1.3900 .
C12' H12B 0.9500 .
C13' C14' 1.3900 .
C13' C16' 1.501(9) .
C14' C15' 1.3900 .
C14' H14B 0.9500 .
C15' H15B 0.9500 .
C16' H16C 0.9900 .
C16' H16D 0.9900 .
O5 C17 1.299(2) .
O5 Ni1 2.097(12) 11_466
O6 C17 1.230(2) .
C17 C18 1.509(7) .
C18 C19 1.3900 .
C18 C23 1.3900 .
C19 C20 1.3900 .
C19 H19A 0.9500 .
C20 C21 1.3900 .
C20 H20A 0.9500 .
C21 C22 1.3900 .
C21 C24 1.494(9) .
C22 C23 1.3900 .
C22 H22A 0.9500 .
C23 H23A 0.9500 .
C24 H24A 0.9900 .
C24 H24D 0.9900 .
O5' C17' 1.301(2) .
O5' Ni1' 2.157(12) 11_466
O6' C17' 1.232(2) .
C17' C18' 1.548(9) .
C18' C19' 1.3900 .
C18' C23' 1.3900 .
C19' C20' 1.3900 .
C19' H19B 0.9500 .
C20' C21' 1.3900 .
C20' H20B 0.9500 .
C21' C22' 1.3900 .
C21' C24' 1.480(9) .
C22' C23' 1.3900 .
C22' H22B 0.9500 .
C23' H23B 0.9500 .
C24' H24B 0.9900 .
C24' H24C 0.9900 .
Ni1 N4 2.001(10) .
Ni1 N3 2.007(9) .
Ni1 N5 2.030(10) .
Ni1 N6 2.035(10) .
Ni1 O5 2.097(12) 12_656
C25 N3 1.419(10) .
C25 N2 1.443(17) .
C25 H25A 0.9900 .
C25 H25B 0.9900 .
C26 N3 1.428(19) .
C26 C27 1.504(10) .
C26 H26A 0.9900 .
C26 H26B 0.9900 .
C27 N4 1.439(19) .
C27 H27A 0.9900 .
C27 H27B 0.9900 .
C28 N4 1.421(10) .
C28 C29 1.511(10) .
C28 H28A 0.9900 .
C28 H28B 0.9900 .
C29 C30 1.502(10) .
C29 H29A 0.9900 .
C29 H29B 0.9900 .
C30 N5 1.439(10) .
C30 H30A 0.9900 .
C30 H30B 0.9900 .
C31 N5 1.471(19) .
C31 C32 1.499(10) .
C31 H31A 0.9900 .
C31 H31B 0.9900 .
C32 N6 1.493(19) .
C32 H32A 0.9900 .
C32 H32B 0.9900 .
C33 N2 1.415(18) .
C33 N6 1.449(7) .
C33 H33A 0.9900 .
C33 H33B 0.9900 .
N3 H3B 0.9300 .
N3 H3'B 1.2369 .
N4 H4B 0.9300 .
N4 H4'B 1.2793 .
N5 H5A 0.9300 .
N6 H6 0.9300 .
C25' N3' 1.434(10) .
C25' N2' 1.496(17) .
C25' H25C 0.9900 .
C25' H25D 0.9900 .
C26' N3' 1.452(17) .
C26' C27' 1.497(10) .
C26' H26C 0.9900 .
C26' H26D 0.9900 .
C27' N4' 1.443(17) .
C27' H27C 0.9900 .
C27' H27D 0.9900 .
C28' N4' 1.441(10) .
C28' C29' 1.495(10) .
C28' H28C 0.9900 .
C28' H28D 0.9900 .
C29' C30' 1.498(10) .
C29' H29C 0.9900 .
C29' H29D 0.9900 .
C30' N5' 1.425(10) .
C30' H30C 0.9900 .
C30' H30D 0.9900 .
C31' N5' 1.463(17) .
C31' C32' 1.494(10) .
C31' H31C 0.9900 .
C31' H31D 0.9900 .
C32' N6' 1.444(17) .
C32' H32C 0.9900 .
C32' H32D 0.9900 .
C33' N6' 1.429(10) .
C33' N2' 1.444(16) .
C33' H33C 0.9900 .
C33' H33D 0.9900 .
N3' H3'B 0.9301 .
N4' H4'B 0.9303 .
N5' H5'A 0.9301 .
N6' H6'B 0.9300 .
Ni2 N9 1.993(9) .
Ni2 N9 1.993(9) 16_665
Ni2 N11 2.020(9) 16_665
Ni2 N11 2.020(9) .
Ni2 N10 2.026(9) .
Ni2 N8 2.059(9) .
Ni2 O3 2.168(8) 16_665
Ni2 O3' 2.168(8) 16_665
Ni2 H9A 2.0543 .
N7 C35 1.21(3) 16_665
N7 C36 1.36(4) 16_665
N7 C42 1.497(10) .
N7 C34 1.504(10) .
N8 C34 1.496(10) 16_665
N8 C34 1.496(10) .
N8 C35 1.509(10) .
N8 C35 1.509(10) 16_665
N8 H8C 0.9056 .
N9 N11 0.66(3) 16_665
N9 C42 1.20(3) 16_665
N9 C41 1.41(3) 16_665
N9 C37 1.485(10) .
N9 C36 1.519(10) .
N9 H9A 0.9000 .
N10 C39 1.493(10) .
N10 C39 1.493(10) 16_665
N10 C40 1.505(10) 16_665
N10 C40 1.505(10) .
N10 H10A 0.8997 .
N11 N9 0.66(3) 16_665
N11 C37 1.33(3) 16_665
N11 C41 1.503(10) .
N11 C42 1.527(10) .
N11 H11C 0.9000 .
C34 C35 0.37(4) 16_665
C34 C36 1.76(3) 16_665
C34 H34A 0.9600 .
C34 H34B 0.9599 .
C35 C34 0.37(4) 16_665
C35 N7 1.21(3) 16_665
C35 C36 1.509(10) .
C35 H35A 0.9600 .
C35 H35B 0.9600 .
C36 C42 0.91(3) 16_665
C36 N7 1.36(4) 16_665
C36 C34 1.76(3) 16_665
C36 H36A 0.9597 .
C36 H36B 0.9599 .
C37 C41 0.90(4) 16_665
C37 N11 1.33(3) 16_665
C37 C38 1.505(10) .
C37 C40 1.97(3) 16_665
C37 C42 2.02(3) 16_665
C37 H37A 0.9602 .
C37 H37B 0.9599 .
C38 C40 1.26(3) 16_665
C38 C39 1.517(10) .
C38 C41 1.70(4) 16_665
C38 H38A 0.9599 .
C38 H38B 0.9600 .
C39 C40 0.52(3) 16_665
C39 C41 2.01(3) 16_665
C39 H39A 0.9600 .
C39 H39B 0.9602 .
C40 C39 0.52(3) 16_665
C40 C38 1.26(3) 16_665
C40 C41 1.510(10) .
C40 C37 1.97(3) 16_665
C40 H40A 0.9600 .
C40 H40B 0.9599 .
C41 C37 0.90(4) 16_665
C41 N9 1.41(3) 16_665
C41 C38 1.70(4) 16_665
C41 C39 2.01(3) 16_665
C41 H41A 0.9602 .
C41 H41B 0.9597 .
C42 C36 0.91(3) 16_665
C42 N9 1.20(3) 16_665
C42 C37 2.02(3) 16_665
C42 H42A 0.9595 .
C42 H42B 0.9598 .

loop_
_geom_torsion_atom_site_label_1
_geom_torsion_atom_site_label_2
_geom_torsion_atom_site_label_3
_geom_torsion_atom_site_label_4
_geom_torsion
_geom_torsion_site_symmetry_1
_geom_torsion_site_symmetry_4
Ni1 O1 C1 O2 -7(3) . .
Ni1 O1 C1 C2 174(2) . .
O2 C1 C2 C3 -1(2) . .
O1 C1 C2 C3 178.1(14) . .
O2 C1 C2 C7 -173.2(18) . .
O1 C1 C2 C7 6(2) . .
C7 C2 C3 C4 0.0 . .
C1 C2 C3 C4 -173.0(16) . .
C2 C3 C4 C5 0.0 . .
C3 C4 C5 C6 0.0 . .
C3 C4 C5 C8 171.1(16) . .
C4 C5 C6 C7 0.0 . .
C8 C5 C6 C7 -171.1(16) . .
C5 C6 C7 C2 0.0 . .
C3 C2 C7 C6 0.0 . .
C1 C2 C7 C6 172.2(17) . .
C24 N1 C8 C5 -65(3) . .
C16 N1 C8 C5 157.0(18) . .
C6 C5 C8 N1 -50(2) . .
C4 C5 C8 N1 138.7(17) . .
O2' C1' C2' C3' -20.8(19) . .
O1' C1' C2' C3' -177.6(13) . .
O2' C1' C2' C7' 152.9(14) . .
O1' C1' C2' C7' -3.9(19) . .
C7' C2' C3' C4' 0.0 . .
C1' C2' C3' C4' 173.8(14) . .
C2' C3' C4' C5' 0.0 . .
C3' C4' C5' C6' 0.0 . .
C3' C4' C5' C8' -168.0(16) . .
C4' C5' C6' C7' 0.0 . .
C8' C5' C6' C7' 168.4(15) . .
C5' C6' C7' C2' 0.0 . .
C3' C2' C7' C6' 0.0 . .
C1' C2' C7' C6' -173.6(15) . .
C16' N1' C8' C5' 75(2) . .
C24' N1' C8' C5' -166.9(15) . .
C6' C5' C8' N1' 57(2) . .
C4' C5' C8' N1' -135.0(14) . .
Ni2 O3 C9 O4 26(3) . .
Ni2 O3 C9 C10 -170.4(11) . .
O4 C9 C10 C11 -149.7(16) . .
O3 C9 C10 C11 45(2) . .
O4 C9 C10 C15 23(2) . .
O3 C9 C10 C15 -142.5(16) . .
C15 C10 C11 C12 0.0 . .
C9 C10 C11 C12 172.8(19) . .
C10 C11 C12 C13 0.0 . .
C11 C12 C13 C14 0.0 . .
C11 C12 C13 C16 -167(2) . .
C12 C13 C14 C15 0.0 . .
C16 C13 C14 C15 167(2) . .
C13 C14 C15 C10 0.0 . .
C11 C10 C15 C14 0.0 . .
C9 C10 C15 C14 -172(2) . .
C8 N1 C16 C13 -64(4) . .
C24 N1 C16 C13 161.3(19) . .
C12 C13 C16 N1 -50(3) . .
C14 C13 C16 N1 143.3(19) . .
O4' C9' C10' C11' 162.8(16) . .
O4' C9' C10' C15' -10(3) . .
C15' C10' C11' C12' 0.0 . .
C9' C10' C11' C12' -174.5(14) . .
C10' C11' C12' C13' 0.0 . .
C11' C12' C13' C14' 0.0 . .
C11' C12' C13' C16' 171.9(17) . .
C12' C13' C14' C15' 0.0 . .
C16' C13' C14' C15' -172.0(17) . .
C13' C14' C15' C10' 0.0 . .
C11' C10' C15' C14' 0.0 . .
C9' C10' C15' C14' 172(2) . .
C8' N1' C16' C13' -169.8(15) . .
C24' N1' C16' C13' 70(3) . .
C12' C13' C16' N1' 62(2) . .
C14' C13' C16' N1' -125.7(16) . .
Ni1 O5 C17 O6 -30(3) 11_466 .
Ni1 O5 C17 C18 139.0(15) 11_466 .
O6 C17 C18 C19 13(2) . .
O5 C17 C18 C19 -157.2(15) . .
O6 C17 C18 C23 -155.2(14) . .
O5 C17 C18 C23 34(2) . .
C23 C18 C19 C20 0.0 . .
C17 C18 C19 C20 -167.2(16) . .
C18 C19 C20 C21 0.0 . .
C19 C20 C21 C22 0.0 . .
C19 C20 C21 C24 162.0(15) . .
C20 C21 C22 C23 0.0 . .
C24 C21 C22 C23 -162.4(15) . .
C21 C22 C23 C18 0.0 . .
C19 C18 C23 C22 0.0 . .
C17 C18 C23 C22 170.3(12) . .
C8 N1 C24 C21 162.9(18) . .
C16 N1 C24 C21 -63(3) . .
C22 C21 C24 N1 -71(2) . .
C20 C21 C24 N1 126.3(17) . .
Ni1' O5' C17' O6' 45(2) 11_466 .
Ni1' O5' C17' C18' -175.8(12) 11_466 .
O6' C17' C18' C19' -20.5(17) . .
O5' C17' C18' C19' -165.3(11) . .
O6' C17' C18' C23' 154.1(13) . .
O5' C17' C18' C23' 9.3(16) . .
C23' C18' C19' C20' 0.0 . .
C17' C18' C19' C20' 174.5(14) . .
C18' C19' C20' C21' 0.0 . .
C19' C20' C21' C22' 0.0 . .
C19' C20' C21' C24' -178.6(17) . .
C20' C21' C22' C23' 0.0 . .
C24' C21' C22' C23' 178.6(17) . .
C21' C22' C23' C18' 0.0 . .
C19' C18' C23' C22' 0.0 . .
C17' C18' C23' C22' -174.7(14) . .
C8' N1' C24' C21' 72(3) . .
C16' N1' C24' C21' -166.8(14) . .
C20' C21' C24' N1' -121.6(16) . .
C22' C21' C24' N1' 60(2) . .
C1 O1 Ni1 N4 162(2) . .
C1 O1 Ni1 N3 73(2) . .
C1 O1 Ni1 N5 -104(2) . .
C1 O1 Ni1 N6 -20(2) . .
N3 C26 C27 N4 63(3) . .
N4 C28 C29 C30 -84(3) . .
C28 C29 C30 N5 65(3) . .
N5 C31 C32 N6 -36(5) . .
N6 C33 N2 C25 -56(5) . .
N3 C25 N2 C33 23(6) . .
N2 C25 N3 C26 153(3) . .
N2 C25 N3 Ni1 16(6) . .
C27 C26 N3 C25 169(3) . .
C27 C26 N3 Ni1 -45(3) . .
N4 Ni1 N3 C25 159(3) . .
N6 Ni1 N3 C25 -21(4) . .
O5 Ni1 N3 C25 71(3) 12_656 .
O1 Ni1 N3 C25 -111(3) . .
N4 Ni1 N3 C26 17(3) . .
N6 Ni1 N3 C26 -163(2) . .
O5 Ni1 N3 C26 -72(2) 12_656 .
O1 Ni1 N3 C26 107(2) . .
C29 C28 N4 C27 -173(3) . .
C29 C28 N4 Ni1 66(3) . .
C26 C27 N4 C28 -168(3) . .
C26 C27 N4 Ni1 -42(3) . .
N3 Ni1 N4 C28 146(2) . .
N5 Ni1 N4 C28 -34(3) . .
O5 Ni1 N4 C28 -106(2) 12_656 .
O1 Ni1 N4 C28 67(2) . .
N3 Ni1 N4 C27 14(3) . .
N5 Ni1 N4 C27 -166(2) . .
N6 Ni1 N4 C27 -171(97) . .
O5 Ni1 N4 C27 123(2) 12_656 .
O1 Ni1 N4 C27 -65(2) . .
C29 C30 N5 C31 -165(3) . .
C29 C30 N5 Ni1 -40(4) . .
C32 C31 N5 C30 179(4) . .
C32 C31 N5 Ni1 44(4) . .
N4 Ni1 N5 C30 25(4) . .
N3 Ni1 N5 C30 -159(23) . .
N6 Ni1 N5 C30 -156(3) . .
O5 Ni1 N5 C30 112(3) 12_656 .
O1 Ni1 N5 C30 -66(3) . .
N4 Ni1 N5 C31 150(3) . .
N3 Ni1 N5 C31 -34(26) . .
N6 Ni1 N5 C31 -30(3) . .
O5 Ni1 N5 C31 -122(3) 12_656 .
O1 Ni1 N5 C31 60(3) . .
N2 C33 N6 C32 -160(4) . .
N2 C33 N6 Ni1 43(5) . .
C31 C32 N6 C33 -149(4) . .
C31 C32 N6 Ni1 10(5) . .
N4 Ni1 N6 C33 178(100) . .
N3 Ni1 N6 C33 -8(4) . .
N5 Ni1 N6 C33 172(3) . .
O5 Ni1 N6 C33 -116(3) 12_656 .
O1 Ni1 N6 C33 71(3) . .
N4 Ni1 N6 C32 17(39) . .
N3 Ni1 N6 C32 -168(3) . .
N5 Ni1 N6 C32 12(4) . .
O5 Ni1 N6 C32 83(3) 12_656 .
O1 Ni1 N6 C32 -89(3) . .
N3' C26' C27' N4' 53(3) . .
N4' C28' C29' C30' -65(2) . .
C28' C29' C30' N5' 66(2) . .
N5' C31' C32' N6' -52(3) . .
N6' C33' N2' C25' 51(3) . .
N3' C25' N2' C33' -77(2) . .
N2' C25' N3' C26' -166.6(16) . .
C27' C26' N3' C25' -149(2) . .
C29' C28' N4' C27' 173.7(17) . .
C26' C27' N4' C28' -173.6(18) . .
C29' C30' N5' C31' -177.6(17) . .
C32' C31' N5' C30' 170(2) . .
N2' C33' N6' C32' -167(2) . .
C31' C32' N6' C33' 172(2) . .
C9 O3 Ni2 N9 -136.3(15) . .
C9 O3 Ni2 N9 33.9(15) . 16_665
C9 O3 Ni2 N11 -145.0(14) . 16_665
C9 O3 Ni2 N11 36.6(14) . .
C9 O3 Ni2 N10 126.2(14) . .
C9 O3 Ni2 N8 -53.8(14) . .
C9 O3 Ni2 O3 126.2(14) . 16_665
C9 O3 Ni2 O3' 126.2(14) . 16_665
N9 Ni2 N8 C34 8.9(14) . 16_665
N9 Ni2 N8 C34 -171.2(14) 16_665 16_665
N11 Ni2 N8 C34 26.8(16) 16_665 16_665
N11 Ni2 N8 C34 -153.2(16) . 16_665
N10 Ni2 N8 C34 -155(100) . 16_665
O3 Ni2 N8 C34 -66.0(14) . 16_665
O3 Ni2 N8 C34 114.0(14) 16_665 16_665
O3' Ni2 N8 C34 114.0(14) 16_665 16_665
N9 Ni2 N8 C34 -171.1(14) . .
N9 Ni2 N8 C34 8.9(14) 16_665 .
N11 Ni2 N8 C34 -153.2(15) 16_665 .
N11 Ni2 N8 C34 26.8(15) . .
N10 Ni2 N8 C34 25(100) . .
O3 Ni2 N8 C34 114.0(14) . .
O3 Ni2 N8 C34 -66.0(14) 16_665 .
O3' Ni2 N8 C34 -66.0(14) 16_665 .
N9 Ni2 N8 C35 0.9(14) . .
N9 Ni2 N8 C35 -179.1(14) 16_665 .
N11 Ni2 N8 C35 18.9(15) 16_665 .
N11 Ni2 N8 C35 -161.1(15) . .
N10 Ni2 N8 C35 -163(100) . .
O3 Ni2 N8 C35 -73.9(14) . .
O3 Ni2 N8 C35 106.1(14) 16_665 .
O3' Ni2 N8 C35 106.1(14) 16_665 .
N9 Ni2 N8 C35 -179.1(14) . 16_665
N9 Ni2 N8 C35 0.9(14) 16_665 16_665
N11 Ni2 N8 C35 -161.1(15) 16_665 16_665
N11 Ni2 N8 C35 18.9(15) . 16_665
N10 Ni2 N8 C35 17(100) . 16_665
O3 Ni2 N8 C35 106.1(14) . 16_665
O3 Ni2 N8 C35 -73.9(14) 16_665 16_665
O3' Ni2 N8 C35 -73.9(14) 16_665 16_665
N9 Ni2 N9 N11 107(2) 16_665 16_665
N11 Ni2 N9 N11 -175(3) . 16_665
N10 Ni2 N9 N11 -73(2) . 16_665
N8 Ni2 N9 N11 107(2) . 16_665
O3 Ni2 N9 N11 -152(2) . 16_665
O3 Ni2 N9 N11 8(2) 16_665 16_665
O3' Ni2 N9 N11 8(2) 16_665 16_665
N9 Ni2 N9 C42 -2(3) 16_665 16_665
N11 Ni2 N9 C42 -109(4) 16_665 16_665
N11 Ni2 N9 C42 76(3) . 16_665
N10 Ni2 N9 C42 178(3) . 16_665
N8 Ni2 N9 C42 -2(3) . 16_665
O3 Ni2 N9 C42 100(3) . 16_665
O3 Ni2 N9 C42 -100(3) 16_665 16_665
O3' Ni2 N9 C42 -100(3) 16_665 16_665
N9 Ni2 N9 C41 -168.9(13) 16_665 16_665
N11 Ni2 N9 C41 84(2) 16_665 16_665
N11 Ni2 N9 C41 -91(2) . 16_665
N10 Ni2 N9 C41 11.1(13) . 16_665
N8 Ni2 N9 C41 -168.9(13) . 16_665
O3 Ni2 N9 C41 -67.7(13) . 16_665
O3 Ni2 N9 C41 92.4(14) 16_665 16_665
O3' Ni2 N9 C41 92.4(14) 16_665 16_665
N9 Ni2 N9 C37 160.9(17) 16_665 .
N11 Ni2 N9 C37 54(3) 16_665 .
N11 Ni2 N9 C37 -121(3) . .
N10 Ni2 N9 C37 -19.1(17) . .
N8 Ni2 N9 C37 160.9(17) . .
O3 Ni2 N9 C37 -97.9(17) . .
O3 Ni2 N9 C37 62.2(18) 16_665 .
O3' Ni2 N9 C37 62.2(18) 16_665 .
N9 Ni2 N9 C36 -23.4(13) 16_665 .
N11 Ni2 N9 C36 -130(3) 16_665 .
N11 Ni2 N9 C36 54(3) . .
N10 Ni2 N9 C36 156.6(13) . .
N8 Ni2 N9 C36 -23.4(13) . .
O3 Ni2 N9 C36 77.8(13) . .
O3 Ni2 N9 C36 -122.1(13) 16_665 .
O3' Ni2 N9 C36 -122.1(13) 16_665 .
N9 Ni2 N10 C39 8.2(17) . .
N9 Ni2 N10 C39 -171.8(17) 16_665 .
N11 Ni2 N10 C39 -9.8(18) 16_665 .
N11 Ni2 N10 C39 170.2(18) . .
N8 Ni2 N10 C39 172(100) . .
O3 Ni2 N10 C39 83.0(16) . .
O3 Ni2 N10 C39 -97.0(16) 16_665 .
O3' Ni2 N10 C39 -97.0(16) 16_665 .
N9 Ni2 N10 C39 -171.8(17) . 16_665
N9 Ni2 N10 C39 8.2(17) 16_665 16_665
N11 Ni2 N10 C39 170.2(18) 16_665 16_665
N11 Ni2 N10 C39 -9.8(18) . 16_665
N8 Ni2 N10 C39 -8(100) . 16_665
O3 Ni2 N10 C39 -97.0(16) . 16_665
O3 Ni2 N10 C39 83.0(16) 16_665 16_665
O3' Ni2 N10 C39 83.0(16) 16_665 16_665
N9 Ni2 N10 C40 6.0(13) . 16_665
N9 Ni2 N10 C40 -174.0(13) 16_665 16_665
N11 Ni2 N10 C40 -12.0(16) 16_665 16_665
N11 Ni2 N10 C40 168.0(16) . 16_665
N8 Ni2 N10 C40 169(100) . 16_665
O3 Ni2 N10 C40 80.8(13) . 16_665
O3 Ni2 N10 C40 -99.2(13) 16_665 16_665
O3' Ni2 N10 C40 -99.2(13) 16_665 16_665
N9 Ni2 N10 C40 -174.0(13) . .
N9 Ni2 N10 C40 6.0(13) 16_665 .
N11 Ni2 N10 C40 168.0(16) 16_665 .
N11 Ni2 N10 C40 -12.0(16) . .
N8 Ni2 N10 C40 -11(100) . .
O3 Ni2 N10 C40 -99.2(13) . .
O3 Ni2 N10 C40 80.8(13) 16_665 .
O3' Ni2 N10 C40 80.8(13) 16_665 .
N9 Ni2 N11 N9 -149(3) . 16_665
N11 Ni2 N11 N9 108(2) 16_665 16_665
N10 Ni2 N11 N9 108(2) . 16_665
N8 Ni2 N11 N9 -72(2) . 16_665
O3 Ni2 N11 N9 -172(2) . 16_665
O3 Ni2 N11 N9 27(2) 16_665 16_665
O3' Ni2 N11 N9 27(2) 16_665 16_665
N9 Ni2 N11 C37 129(3) . 16_665
N9 Ni2 N11 C37 -81(4) 16_665 16_665
N11 Ni2 N11 C37 26(3) 16_665 16_665
N10 Ni2 N11 C37 26(3) . 16_665
N8 Ni2 N11 C37 -154(3) . 16_665
O3 Ni2 N11 C37 107(3) . 16_665
O3 Ni2 N11 C37 -54(3) 16_665 16_665
O3' Ni2 N11 C37 -54(3) 16_665 16_665
N9 Ni2 N11 C41 143(2) . .
N9 Ni2 N11 C41 -68(3) 16_665 .
N11 Ni2 N11 C41 39.7(14) 16_665 .
N10 Ni2 N11 C41 39.7(14) . .
N8 Ni2 N11 C41 -140.3(14) . .
O3 Ni2 N11 C41 120.1(14) . .
O3 Ni2 N11 C41 -40.6(14) 16_665 .
O3' Ni2 N11 C41 -40.6(14) 16_665 .
N9 Ni2 N11 C42 -119(3) . .
N9 Ni2 N11 C42 31(2) 16_665 .
N11 Ni2 N11 C42 138.5(17) 16_665 .
N10 Ni2 N11 C42 138.5(17) . .
N8 Ni2 N11 C42 -41.5(17) . .
O3 Ni2 N11 C42 -141.1(18) . .
O3 Ni2 N11 C42 58.2(17) 16_665 .
O3' Ni2 N11 C42 58.2(17) 16_665 .
C34 N8 C34 C35 147(8) 16_665 16_665
C35 N8 C34 C35 157(6) . 16_665
Ni2 N8 C34 C35 -33(8) . 16_665
C34 N8 C34 N7 138(3) 16_665 .
C35 N8 C34 N7 148(2) . .
C35 N8 C34 N7 -9(7) 16_665 .
Ni2 N8 C34 N7 -42(3) . .
C34 N8 C34 C36 -173(2) 16_665 16_665
C35 N8 C34 C36 -163.8(18) . 16_665
C35 N8 C34 C36 39(7) 16_665 16_665
Ni2 N8 C34 C36 7(2) . 16_665
C36 N7 C34 C35 62(13) 16_665 16_665
C42 N7 C34 C35 48(13) . 16_665
C35 N7 C34 N8 18(12) 16_665 .
C36 N7 C34 N8 80(2) 16_665 .
C42 N7 C34 N8 66(3) . .
C35 N7 C34 C36 -62(13) 16_665 16_665
C42 N7 C34 C36 -14.0(13) . 16_665
C34 N8 C35 C34 -38(10) . 16_665
C35 N8 C35 C34 -29(8) 16_665 16_665
Ni2 N8 C35 C34 151(8) . 16_665
C34 N8 C35 N7 164(11) 16_665 16_665
C34 N8 C35 N7 126(3) . 16_665
C35 N8 C35 N7 135(4) 16_665 16_665
Ni2 N8 C35 N7 -45(4) . 16_665
C34 N8 C35 C36 -128(9) 16_665 .
C34 N8 C35 C36 -166.4(19) . .
C35 N8 C35 C36 -158(3) 16_665 .
Ni2 N8 C35 C36 22(3) . .
C34 C35 C36 C42 166(5) 16_665 16_665
N7 C35 C36 C42 37(3) 16_665 16_665
N8 C35 C36 C42 -98(4) . 16_665
C34 C35 C36 N7 129(5) 16_665 16_665
N8 C35 C36 N7 -134(3) . 16_665
C34 C35 C36 N9 -138(5) 16_665 .
N7 C35 C36 N9 93(2) 16_665 .
N8 C35 C36 N9 -42(3) . .
N7 C35 C36 C34 -129(5) 16_665 16_665
N8 C35 C36 C34 96(6) . 16_665
N11 N9 C36 C42 60(3) 16_665 16_665
C41 N9 C36 C42 -78(4) 16_665 16_665
C37 N9 C36 C42 -27(4) . 16_665
Ni2 N9 C36 C42 158(3) . 16_665
N11 N9 C36 N7 -5(3) 16_665 16_665
C42 N9 C36 N7 -65(3) 16_665 16_665
C41 N9 C36 N7 -143(2) 16_665 16_665
C37 N9 C36 N7 -92(2) . 16_665
Ni2 N9 C36 N7 92.7(17) . 16_665
N11 N9 C36 C35 -56(3) 16_665 .
C42 N9 C36 C35 -116(4) 16_665 .
C41 N9 C36 C35 166(2) 16_665 .
C37 N9 C36 C35 -144(2) . .
Ni2 N9 C36 C35 41(2) . .
N11 N9 C36 C34 -63(3) 16_665 16_665
C42 N9 C36 C34 -123(4) 16_665 16_665
C41 N9 C36 C34 159(2) 16_665 16_665
C37 N9 C36 C34 -151(2) . 16_665
Ni2 N9 C36 C34 34(2) . 16_665
N11 N9 C37 C41 121(3) 16_665 16_665
C42 N9 C37 C41 -133(3) 16_665 16_665
C36 N9 C37 C41 -117(2) . 16_665
Ni2 N9 C37 C41 58(3) . 16_665
C42 N9 C37 N11 106(2) 16_665 16_665
C41 N9 C37 N11 -121(3) 16_665 16_665
C36 N9 C37 N11 122(3) . 16_665
Ni2 N9 C37 N11 -63.6(19) . 16_665
N11 N9 C37 C38 54(3) 16_665 .
C42 N9 C37 C38 160(3) 16_665 .
C41 N9 C37 C38 -67(2) 16_665 .
C36 N9 C37 C38 176(2) . .
Ni2 N9 C37 C38 -10(3) . .
N11 N9 C37 C40 84(2) 16_665 16_665
C42 N9 C37 C40 -171(2) 16_665 16_665
C41 N9 C37 C40 -37.6(15) 16_665 16_665
C36 N9 C37 C40 -155(2) . 16_665
Ni2 N9 C37 C40 20(2) . 16_665
N11 N9 C37 C42 -106(2) 16_665 16_665
C41 N9 C37 C42 133(3) 16_665 16_665
C36 N9 C37 C42 16(2) . 16_665
Ni2 N9 C37 C42 -169(2) . 16_665
C41 C37 C38 C40 -8(3) 16_665 16_665
N11 C37 C38 C40 73(3) 16_665 16_665
N9 C37 C38 C40 50(3) . 16_665
C42 C37 C38 C40 82(5) 16_665 16_665
C41 C37 C38 C39 -4(3) 16_665 .
N11 C37 C38 C39 76(3) 16_665 .
N9 C37 C38 C39 54(3) . .
C40 C37 C38 C39 3.7(16) 16_665 .
C42 C37 C38 C39 86(5) 16_665 .
N11 C37 C38 C41 80.6(16) 16_665 16_665
N9 C37 C38 C41 58(2) . 16_665
C40 C37 C38 C41 8(3) 16_665 16_665
C42 C37 C38 C41 90(4) 16_665 16_665
C39 N10 C39 C40 174(7) 16_665 16_665
C40 N10 C39 C40 177(4) . 16_665
Ni2 N10 C39 C40 -6(7) . 16_665
C39 N10 C39 C38 -148(3) 16_665 .
C40 N10 C39 C38 38(5) 16_665 .
C40 N10 C39 C38 -145(2) . .
Ni2 N10 C39 C38 32(3) . .
C39 N10 C39 C41 163(2) 16_665 16_665
C40 N10 C39 C41 -11(5) 16_665 16_665
C40 N10 C39 C41 165.8(19) . 16_665
Ni2 N10 C39 C41 -17(2) . 16_665
C37 C38 C39 C40 -12(5) . 16_665
C41 C38 C39 C40 -14(5) 16_665 16_665
C40 C38 C39 N10 -52(4) 16_665 .
C37 C38 C39 N10 -64(3) . .
C41 C38 C39 N10 -66(2) 16_665 .
C40 C38 C39 C41 14(5) 16_665 16_665
C37 C38 C39 C41 2.3(17) . 16_665
C39 N10 C40 C39 -8(8) . 16_665
C40 N10 C40 C39 -5(6) 16_665 16_665
Ni2 N10 C40 C39 175(6) . 16_665
C39 N10 C40 C38 -116(3) . 16_665
C39 N10 C40 C38 -108(7) 16_665 16_665
C40 N10 C40 C38 -113(3) 16_665 16_665
Ni2 N10 C40 C38 67(3) . 16_665
C39 N10 C40 C41 157(2) . .
C39 N10 C40 C41 165(7) 16_665 .
C40 N10 C40 C41 159(2) 16_665 .
Ni2 N10 C40 C41 -21(2) . .
C39 N10 C40 C37 -178(2) . 16_665
C39 N10 C40 C37 -170(7) 16_665 16_665
C40 N10 C40 C37 -176(2) 16_665 16_665
Ni2 N10 C40 C37 4(2) . 16_665
N9 N11 C41 C37 122(3) 16_665 16_665
C42 N11 C41 C37 81(2) . 16_665
Ni2 N11 C41 C37 -162(3) . 16_665
C37 N11 C41 N9 -122(3) 16_665 16_665
C42 N11 C41 N9 -41.0(16) . 16_665
Ni2 N11 C41 N9 76.3(12) . 16_665
N9 N11 C41 C40 -139(2) 16_665 .
C37 N11 C41 C40 100(3) 16_665 .
C42 N11 C41 C40 -179.7(19) . .
Ni2 N11 C41 C40 -62(2) . .
N9 N11 C41 C38 178.2(18) 16_665 16_665
C37 N11 C41 C38 57(2) 16_665 16_665
C42 N11 C41 C38 137.2(15) . 16_665
Ni2 N11 C41 C38 -105.6(14) . 16_665
N9 N11 C41 C39 -138(2) 16_665 16_665
C37 N11 C41 C39 100(3) 16_665 16_665
C42 N11 C41 C39 -179.2(18) . 16_665
Ni2 N11 C41 C39 -61.9(19) . 16_665
C39 C40 C41 C37 -122(13) 16_665 16_665
C38 C40 C41 C37 -9(3) 16_665 16_665
N10 C40 C41 C37 125(3) . 16_665
C39 C40 C41 N9 153(13) 16_665 16_665
C38 C40 C41 N9 -94(3) 16_665 16_665
N10 C40 C41 N9 39(3) . 16_665
C37 C40 C41 N9 -85(3) 16_665 16_665
C39 C40 C41 N11 174(13) 16_665 .
C38 C40 C41 N11 -73(2) 16_665 .
N10 C40 C41 N11 60(3) . .
C37 C40 C41 N11 -65(2) 16_665 .
C39 C40 C41 C38 -113(13) 16_665 16_665
N10 C40 C41 C38 133(3) . 16_665
C37 C40 C41 C38 9(3) 16_665 16_665
C38 C40 C41 C39 113(13) 16_665 16_665
N10 C40 C41 C39 -114(14) . 16_665
C37 C40 C41 C39 122(13) 16_665 16_665
C35 N7 C42 C36 30(2) 16_665 16_665
C34 N7 C42 C36 23(2) . 16_665
C35 N7 C42 N9 -48(3) 16_665 16_665
C36 N7 C42 N9 -79(2) 16_665 16_665
C34 N7 C42 N9 -55(3) . 16_665
C35 N7 C42 N11 -73(3) 16_665 .
C36 N7 C42 N11 -103(2) 16_665 .
C34 N7 C42 N11 -79.8(19) . .
C35 N7 C42 C37 -99(3) 16_665 16_665
C36 N7 C42 C37 -129(3) 16_665 16_665
C34 N7 C42 C37 -106(3) . 16_665
N9 N11 C42 C36 47(3) 16_665 16_665
C37 N11 C42 C36 138(3) 16_665 16_665
C41 N11 C42 C36 102(3) . 16_665
Ni2 N11 C42 C36 5(4) . 16_665
C37 N11 C42 N9 91(3) 16_665 16_665
C41 N11 C42 N9 55(3) . 16_665
Ni2 N11 C42 N9 -42(2) . 16_665
N9 N11 C42 N7 114(3) 16_665 .
C37 N11 C42 N7 -156(2) 16_665 .
C41 N11 C42 N7 168.5(19) . .
Ni2 N11 C42 N7 72(2) . .
N9 N11 C42 C37 -91(3) 16_665 16_665
C41 N11 C42 C37 -35.9(18) . 16_665
Ni2 N11 C42 C37 -133(3) . 16_665

loop_
_platon_squeeze_void_nr
_platon_squeeze_void_average_x
_platon_squeeze_void_average_y
_platon_squeeze_void_average_z
_platon_squeeze_void_volume
_platon_squeeze_void_count_electrons
_platon_squeeze_void_content
1 -0.048 -0.037 -0.001 5220 1469 ' '
